data_4347043
loop_
_publ_author_name
'Meng, Wei'
'Xu, Feng'
'Xu, Weijian'

_publ_section_title
;
 Enantiomerically Pure Chiral {Cu(II)32}-Based 2D-Layered Frameworks: From
 the Asymmetric Octacopper(II) Subcomponents to 3D Hierarchical
 Supramolecular Structures.
;
_journal_issue 6
_journal_name_full 'Inorganic chemistry'
_journal_page_first 2673
_journal_page_last 2675
_journal_paper_doi 10.1021/acs.inorgchem.5b02654
_journal_volume 55
_journal_year 2016
_chemical_absolute_configuration D
_chemical_formula_sum 'C25 H64 Cu8 N3 Na5 O58'
_chemical_formula_weight 1958.06
_space_group_IT_number 96
_space_group_name_Hall 'P 4nw 2abw'
_space_group_name_H-M_alt 'P 43 21 2'
_symmetry_cell_setting tetragonal
_symmetry_space_group_name_H-M 'P 43 21 2'
_atom_sites_solution_hydrogens geom
_atom_sites_solution_primary direct
_atom_sites_solution_secondary difmap
_audit_creation_method SHELXL-97
_cell_angle_alpha 90.00
_cell_angle_beta 90.00
_cell_angle_gamma 90.00
_cell_formula_units_Z 8
_cell_length_a 16.3524(3)
_cell_length_b 16.3524(3)
_cell_length_c 47.408(2)
_cell_measurement_reflns_used 9961
_cell_measurement_temperature 296(2)
_cell_measurement_theta_max 20.815
_cell_measurement_theta_min 3.027
_cell_volume 12676.9(6)
_computing_cell_refinement 'Bruker SMART'
_computing_data_collection 'Bruker SMART'
_computing_data_reduction 'Bruker SAINT'
_computing_molecular_graphics 'Bruker SHELXTL'
_computing_publication_material 'Bruker SHELXTL'
_computing_structure_refinement 'SHELXL-97 (Sheldrick, 1997)'
_computing_structure_solution 'SHELXS-97 (Sheldrick, 1990)'
_diffrn_ambient_temperature 293(2)
_diffrn_measured_fraction_theta_full 0.997
_diffrn_measured_fraction_theta_max 0.997
_diffrn_measurement_device_type 'CCD area detector'
_diffrn_measurement_method 'phi and omega scans'
_diffrn_radiation_monochromator graphite
_diffrn_radiation_source 'fine-focus sealed tube'
_diffrn_radiation_type MoK\a
_diffrn_radiation_wavelength 0.71073
_diffrn_reflns_av_R_equivalents 0.1872
_diffrn_reflns_av_sigmaI/netI 0.1090
_diffrn_reflns_limit_h_max 20
_diffrn_reflns_limit_h_min -18
_diffrn_reflns_limit_k_max 20
_diffrn_reflns_limit_k_min -20
_diffrn_reflns_limit_l_max 58
_diffrn_reflns_limit_l_min -58
_diffrn_reflns_number 177596
_diffrn_reflns_theta_full 26.00
_diffrn_reflns_theta_max 26.00
_diffrn_reflns_theta_min 2.86
_exptl_absorpt_coefficient_mu 2.795
_exptl_absorpt_correction_T_max 0.6048
_exptl_absorpt_correction_T_min 0.5783
_exptl_absorpt_correction_type multi-scan
_exptl_absorpt_process_details sadabs
_exptl_crystal_colour blue
_exptl_crystal_density_diffrn 2.052
_exptl_crystal_density_meas ?
_exptl_crystal_density_method 'not measured'
_exptl_crystal_description block
_exptl_crystal_F_000 7888
_exptl_crystal_size_max 0.42
_exptl_crystal_size_mid 0.21
_exptl_crystal_size_min 0.20
_refine_diff_density_max 1.850
_refine_diff_density_min -1.167
_refine_diff_density_rms 0.192
_refine_ls_abs_structure_details 'Flack H D (1983), Acta Cryst. A39, 876-881'
_refine_ls_abs_structure_Flack 0.07(3)
_refine_ls_extinction_method none
_refine_ls_goodness_of_fit_ref 1.068
_refine_ls_hydrogen_treatment mixed
_refine_ls_matrix_type full
_refine_ls_number_parameters 906
_refine_ls_number_reflns 12455
_refine_ls_number_restraints 1
_refine_ls_restrained_S_all 1.068
_refine_ls_R_factor_all 0.1210
_refine_ls_R_factor_gt 0.0817
_refine_ls_shift/su_max 0.001
_refine_ls_shift/su_mean 0.000
_refine_ls_structure_factor_coef Fsqd
_refine_ls_weighting_details 'calc w=1/[\s^2^(Fo^2^)+(0.0704P)^2^+206.2277P] where P=(Fo^2^+2Fc^2^)/3'
_refine_ls_weighting_scheme calc
_refine_ls_wR_factor_gt 0.1917
_refine_ls_wR_factor_ref 0.2042
_reflns_number_gt 8783
_reflns_number_total 12455
_reflns_threshold_expression >2sigma(I)
_cod_data_source_file ic5b02654_si_002.cif
_cod_data_source_block d
_cod_depositor_comments
;
The following automatic conversions were performed:

data item '_symmetry_cell_setting' value 'Tetragonal' was changed to
'tetragonal' in accordance with the
/home/saulius/struct/COD-crude-data/automatic-downloads/DataCite-retrospective/ACS/depositions/lib/dictionaries/cif_core.dic
dictionary named 'cif_core.dic' version 2.4.2 last updated on
2011-04-26.

data item '_exptl_crystal_density_meas' value 'not measured' was
changed to '?' -- the value is perceived as not measured.

Automatic conversion script
Id: cif_fix_values 6909 2019-04-08 15:41:33Z antanas 
;
_cod_original_sg_symbol_H-M P4(3)2(1)2
_cod_database_code 4347043

loop_
_symmetry_equiv_pos_as_xyz
'x, y, z'
'-x, -y, z+1/2'
'-y+1/2, x+1/2, z+3/4'
'y+1/2, -x+1/2, z+1/4'
'-x+1/2, y+1/2, -z+3/4'
'x+1/2, -y+1/2, -z+1/4'
'y, x, -z'
'-y, -x, -z+1/2'

loop_
_atom_site_label
_atom_site_type_symbol
_atom_site_fract_x
_atom_site_fract_y
_atom_site_fract_z
_atom_site_U_iso_or_equiv
_atom_site_adp_type
_atom_site_occupancy
_atom_site_symmetry_multiplicity
_atom_site_calc_flag
_atom_site_refinement_flags
_atom_site_disorder_assembly
_atom_site_disorder_group
Cu1 Cu 0.47236(11) 0.48897(10) 0.80809(3) 0.0259(4) Uani 1 1 d . . .
Cu2 Cu 0.52066(11) 0.02581(11) 0.81356(3) 0.0254(4) Uani 1 1 d . . .
Cu3 Cu 0.40031(12) 0.59387(10) 0.86803(3) 0.0264(4) Uani 1 1 d . . .
Cu4 Cu 0.39429(11) 0.24710(9) 0.89944(3) 0.0216(4) Uani 1 1 d . . .
Cu5 Cu 0.60466(11) -0.05884(9) 0.87445(3) 0.0207(4) Uani 1 1 d . . .
Cu6 Cu 0.49317(10) 0.40324(10) 0.86546(3) 0.0184(3) Uani 1 1 d . . .
Cu7 Cu 0.60060(10) 0.29417(9) 0.89927(3) 0.0180(3) Uani 1 1 d . . .
Cu8 Cu 0.50504(9) 0.12922(9) 0.86818(3) 0.0161(3) Uani 1 1 d . . .
Na1 Na 0.6499(5) -0.3302(5) 0.93915(17) 0.064(2) Uani 1 1 d . . .
Na2 Na 0.4641(5) -0.1311(4) 0.92463(15) 0.057(2) Uani 1 1 d . . .
Na3 Na 0.5356(6) 0.0848(5) 0.74507(16) 0.074(3) Uani 1 1 d . . .
Na4 Na 0.2604(9) 0.6036(9) 0.9862(3) 0.0567(19) Uani 0.523(13) 1 d P . 1
Na5 Na 0.2564(13) 0.5159(12) 0.9904(4) 0.0567(19) Uani 0.385(14) 1 d P . 2
Na6 Na 0.4093(8) 0.5037(8) 0.9942(2) 0.0567(19) Uani 0.594(13) 1 d P . 3
Na7 Na 0.2714(10) 0.3652(9) 0.9915(3) 0.0567(19) Uani 0.497(13) 1 d P . 4
O1 O 0.5959(7) 0.0080(6) 0.78292(19) 0.033(2) Uani 1 1 d . . .
O2 O 0.7070(7) -0.0595(7) 0.7709(2) 0.041(3) Uani 1 1 d . . .
O3 O 0.5902(6) -0.0457(5) 0.83465(18) 0.024(2) Uani 1 1 d . . .
O4 O 0.5985(7) -0.2004(6) 0.8032(2) 0.042(3) Uani 1 1 d . . .
H4 H 0.5573 -0.1993 0.8131 0.050 Uiso 1 1 calc R . .
O5 O 0.6889(8) -0.2795(7) 0.8475(3) 0.056(4) Uani 1 1 d . . .
O6 O 0.6447(6) -0.1701(6) 0.8693(2) 0.030(2) Uani 1 1 d . . .
O7 O 0.3950(6) 0.5094(6) 0.77779(19) 0.032(2) Uani 1 1 d . . .
O8 O 0.2911(7) 0.5891(7) 0.7674(2) 0.038(3) Uani 1 1 d . . .
O9 O 0.4121(6) 0.5662(6) 0.82848(18) 0.027(2) Uani 1 1 d . . .
O10 O 0.4448(6) 0.7083(7) 0.7885(2) 0.039(3) Uani 1 1 d . . .
H10 H 0.4279 0.7080 0.7722 0.047 Uiso 1 1 calc R . .
O11 O 0.3789(6) 0.7079(6) 0.85902(19) 0.029(2) Uani 1 1 d . . .
O12 O 0.4502(7) 0.7992(7) 0.8341(2) 0.042(3) Uani 1 1 d . . .
O13 O 0.6151(6) -0.0674(6) 0.91565(19) 0.027(2) Uani 1 1 d . . .
O14 O 0.6535(6) 0.0057(6) 0.95191(19) 0.030(2) Uani 1 1 d . . .
O15 O 0.5841(5) 0.0539(5) 0.88302(17) 0.021(2) Uani 1 1 d . . .
O16 O 0.5383(5) 0.1941(5) 0.89970(17) 0.020(2) Uani 1 1 d . . .
O17 O 0.5954(7) 0.1718(6) 0.97067(19) 0.031(2) Uani 1 1 d . . .
O18 O 0.6230(6) 0.2649(5) 0.93789(18) 0.025(2) Uani 1 1 d . . .
O19 O 0.3724(7) 0.2815(6) 0.9374(2) 0.036(3) Uani 1 1 d . . .
O20 O 0.3980(8) 0.3799(7) 0.9678(2) 0.044(3) Uani 1 1 d . . .
O21 O 0.4615(6) 0.3455(5) 0.89913(18) 0.022(2) Uani 1 1 d . . .
O22 O 0.4174(6) 0.4861(6) 0.87947(19) 0.031(2) Uani 1 1 d . . .
O23 O 0.3931(7) 0.6166(6) 0.9077(2) 0.036(3) Uani 1 1 d . . .
O24 O 0.3791(9) 0.5550(7) 0.9486(3) 0.056(4) Uani 1 1 d . . .
O25 O 0.2586(6) 0.0595(6) 0.8789(2) 0.035(3) Uani 1 1 d . . .
O26 O 0.3360(6) 0.1426(6) 0.90415(19) 0.028(2) Uani 1 1 d . . .
O27 O 0.4126(5) 0.2039(5) 0.86064(17) 0.0187(19) Uani 1 1 d . . .
O28 O 0.4474(6) 0.0509(5) 0.84472(17) 0.021(2) Uani 1 1 d . . .
O29 O 0.3358(7) 0.1612(7) 0.7921(2) 0.038(3) Uani 1 1 d . . .
O30 O 0.4543(7) 0.1001(6) 0.7915(2) 0.033(2) Uani 1 1 d . . .
O31 O 0.5361(6) 0.4111(6) 0.78758(19) 0.030(2) Uani 1 1 d . . .
O32 O 0.6471(8) 0.3357(7) 0.7900(2) 0.050(3) Uani 1 1 d . . .
O33 O 0.5498(6) 0.4734(6) 0.83820(18) 0.024(2) Uani 1 1 d . . .
O34 O 0.5846(5) 0.3242(5) 0.85954(17) 0.019(2) Uani 1 1 d . . .
O35 O 0.7323(6) 0.4791(6) 0.8722(2) 0.033(2) Uani 1 1 d . . .
O36 O 0.6651(6) 0.3923(6) 0.90023(19) 0.028(2) Uani 1 1 d . . .
O37 O 0.4068(7) 0.3501(6) 0.8327(2) 0.036(3) Uani 1 1 d . . .
H37B H 0.4005 0.2996 0.8364 0.043 Uiso 1 1 d R . .
H37C H 0.4293 0.3535 0.8166 0.043 Uiso 1 1 d R . .
O38 O 0.5949(7) 0.1713(6) 0.8325(2) 0.035(3) Uani 1 1 d . . .
H38B H 0.6021 0.2225 0.8342 0.041 Uiso 1 1 d R . .
H38C H 0.5711 0.1635 0.8168 0.041 Uiso 1 1 d R . .
O39 O 0.6012(10) 0.1978(9) 0.7634(3) 0.087(5) Uani 1 1 d . . .
H39B H 0.6009 0.2095 0.7814 0.104 Uiso 1 1 d R . .
H39C H 0.6203 0.2443 0.7560 0.104 Uiso 1 1 d R . .
O40 O 0.4531(9) -0.0296(9) 0.7362(3) 0.073(4) Uani 1 1 d . . .
H40B H 0.4770 -0.0586 0.7238 0.088 Uiso 1 1 d R . .
H40C H 0.4082 -0.0133 0.7291 0.088 Uiso 1 1 d R . .
O41 O 0.7475(8) -0.3578(7) 0.8980(3) 0.055(3) Uani 1 1 d . . .
H41B H 0.7321 -0.3306 0.8837 0.066 Uiso 1 1 d R . .
H41C H 0.7449 -0.4083 0.8938 0.066 Uiso 1 1 d R . .
O42 O 0.5302(11) -0.3306(11) 0.9699(4) 0.102(6) Uani 1 1 d . . .
H42C H 0.5185 -0.2814 0.9657 0.123 Uiso 1 1 d R . .
H42D H 0.5602 -0.3296 0.9846 0.123 Uiso 1 1 d R . .
O43 O 0.7303(11) -0.3676(10) 0.9787(3) 0.094(5) Uani 1 1 d . . .
H43C H 0.7794 -0.3514 0.9805 0.113 Uiso 1 1 d R . .
H43D H 0.6995 -0.3372 0.9886 0.113 Uiso 0.50 1 d PR . .
H43A H 0.7319 -0.4188 0.9757 0.113 Uiso 0.50 1 d PR . .
O44 O 0.5988(11) -0.4570(9) 0.9260(4) 0.094(5) Uani 1 1 d . . .
H44A H 0.6409 -0.4976 0.9280 0.113 Uiso 1 1 d R . .
H44B H 0.5802 -0.4559 0.9067 0.113 Uiso 1 1 d R . .
O45 O 0.5472(7) -0.2535(7) 0.9099(2) 0.048(3) Uani 1 1 d . . .
H45A H 0.5767 -0.2361 0.8931 0.057 Uiso 1 1 d R . .
H45B H 0.5078 -0.2941 0.9036 0.057 Uiso 1 1 d R . .
O46 O 0.3554(10) -0.2247(10) 0.9252(4) 0.102(6) Uani 1 1 d . . .
H46A H 0.3327 -0.2255 0.9439 0.122 Uiso 1 1 d R . .
H46B H 0.3755 -0.2783 0.9205 0.122 Uiso 1 1 d R . .
O47 O 0.5204(8) -0.1489(8) 0.9703(2) 0.058(3) Uani 1 1 d . . .
H47C H 0.5339 -0.1150 0.9831 0.069 Uiso 1 1 d R . .
H47D H 0.4731 -0.1621 0.9763 0.069 Uiso 1 1 d R . .
O48 O 0.3937(9) -0.0078(8) 0.9378(3) 0.069(4) Uani 1 1 d . . .
H48C H 0.3876 0.0390 0.9303 0.083 Uiso 1 1 d R . .
H48D H 0.3548 -0.0381 0.9322 0.083 Uiso 1 1 d R . .
O49 O 0.4564(6) -0.0916(6) 0.8772(2) 0.035(2) Uani 1 1 d . . .
H49A H 0.4920 -0.1259 0.8661 0.042 Uiso 1 1 d R . .
H49B H 0.4732 -0.0355 0.8753 0.042 Uiso 1 1 d R . .
O50 O 0.6878(9) -0.1949(8) 0.9486(3) 0.065(4) Uani 1 1 d . . .
H50C H 0.6674 -0.1563 0.9389 0.078 Uiso 1 1 d R . .
H50D H 0.7377 -0.1838 0.9518 0.078 Uiso 1 1 d R . .
O51 O 0.2644(7) 0.3119(6) 0.8846(2) 0.043(3) Uani 1 1 d . . .
H51C H 0.2214 0.2830 0.8856 0.051 Uiso 1 1 d R . .
H51D H 0.2594 0.3448 0.8708 0.051 Uiso 1 1 d R . .
O52 O 0.2945(12) 0.9150(14) 0.9920(4) 0.127(8) Uani 1 1 d . . .
H52C H 0.3093 0.9183 1.0091 0.153 Uiso 1 1 d R . .
H52D H 0.2715 0.9606 0.9886 0.153 Uiso 1 1 d R . .
O53 O 0.9399(7) 0.1150(7) 0.8816(3) 0.069(4) Uani 1 1 d . . .
H53C H 0.9045 0.1459 0.8893 0.082 Uiso 1 1 d R . .
H53D H 0.9771 0.1048 0.8936 0.082 Uiso 1 1 d R . .
O54 O 0.2642(13) 0.7800(15) 0.9878(5) 0.157(10) Uani 1 1 d . . .
H54B H 0.2409 0.8243 0.9797 0.188 Uiso 1 1 d R . .
H54C H 0.3120 0.7987 0.9907 0.188 Uiso 1 1 d R . .
O55 O 0.2430(9) 0.9197(8) 0.9098(3) 0.084(5) Uani 1 1 d . . .
H55C H 0.2422 0.9634 0.9002 0.101 Uiso 1 1 d R . .
H55D H 0.1958 0.9063 0.9165 0.101 Uiso 1 1 d R . .
O56 O 0.1801(12) 0.3350(12) 1.0205(4) 0.111(7) Uani 1 1 d . . .
H56C H 0.1524 0.2913 1.0220 0.134 Uiso 1 1 d R . .
H56D H 0.2093 0.3405 1.0352 0.134 Uiso 1 1 d R . .
O57 O 0.0772(9) 0.4180(9) 0.9577(3) 0.075(4) Uani 1 1 d . . .
H57A H 0.0972 0.4733 0.9578 0.090 Uiso 1 1 d R . .
H57B H 0.0418 0.4096 0.9737 0.090 Uiso 1 1 d R . .
O58 O 0.6179(15) 0.4056(15) 0.9726(5) 0.037(6) Uani 0.50 1 d P A 1
H58E H 0.6679 0.4178 0.9751 0.044 Uiso 0.50 1 d PR A 1
H58F H 0.6158 0.3629 0.9623 0.044 Uiso 0.50 1 d PR A 1
O58' O 0.6428(15) 0.3677(15) 0.9831(4) 0.032(5) Uani 0.50 1 d P B 2
H58C H 0.6714 0.3190 0.9775 0.038 Uiso 0.50 1 d PR B 2
H58D H 0.6817 0.4097 0.9878 0.038 Uiso 0.50 1 d PR B 2
N1 N 0.9169(8) 0.1147(9) 0.9740(3) 0.046(4) Uani 1 1 d . . .
H1C H 0.9355 0.1482 0.9616 0.055 Uiso 1 1 calc R . .
H1D H 0.9488 0.0960 0.9869 0.055 Uiso 1 1 calc R . .
N2 N 0.7930(9) 0.1203(8) 0.9541(3) 0.045(4) Uani 1 1 d . . .
H2C H 0.8105 0.1539 0.9415 0.054 Uiso 1 1 calc R . .
H2D H 0.7427 0.1049 0.9540 0.054 Uiso 1 1 calc R . .
N3 N 0.8129(9) 0.0352(9) 0.9912(3) 0.057(5) Uani 1 1 d . . .
H3C H 0.8448 0.0125 1.0033 0.069 Uiso 1 1 calc R . .
H3D H 0.7622 0.0213 0.9904 0.069 Uiso 1 1 calc R . .
C1 C 0.6536(10) -0.0400(9) 0.7882(3) 0.031(4) Uani 1 1 d . . .
C2 C 0.6579(9) -0.0722(8) 0.8186(3) 0.021(3) Uani 1 1 d . . .
H2A H 0.7077 -0.0505 0.8273 0.025 Uiso 1 1 calc R . .
C3 C 0.6643(10) -0.1650(9) 0.8180(3) 0.029(3) Uani 1 1 d . . .
H3A H 0.7149 -0.1796 0.8081 0.034 Uiso 1 1 calc R . .
C4 C 0.6655(10) -0.2079(9) 0.8477(3) 0.030(3) Uani 1 1 d . . .
C5 C 0.3422(9) 0.5637(9) 0.7839(3) 0.028(3) Uani 1 1 d . . .
C6 C 0.3545(9) 0.6089(9) 0.8116(3) 0.026(3) Uani 1 1 d . . .
H6 H 0.3022 0.6074 0.8216 0.031 Uiso 1 1 calc R . .
C7 C 0.3766(9) 0.6966(8) 0.8079(3) 0.026(3) Uani 1 1 d . . .
H7 H 0.3289 0.7264 0.8008 0.031 Uiso 1 1 calc R . .
C8 C 0.4059(10) 0.7375(9) 0.8358(3) 0.029(3) Uani 1 1 d . . .
C9 C 0.6293(9) -0.0004(9) 0.9276(3) 0.024(3) Uani 1 1 d . . .
C10 C 0.6152(8) 0.0765(8) 0.9092(3) 0.019(3) Uani 1 1 d . . .
H10A H 0.6687 0.1018 0.9060 0.022 Uiso 1 1 calc R . .
C11 C 0.5610(8) 0.1399(8) 0.9220(3) 0.019(3) Uani 1 1 d . . .
H11 H 0.5115 0.1130 0.9291 0.023 Uiso 1 1 calc R . .
C12 C 0.5971(9) 0.1938(8) 0.9458(3) 0.022(3) Uani 1 1 d . . .
C13 C 0.4013(11) 0.3538(9) 0.9443(3) 0.035(4) Uani 1 1 d . . .
C14 C 0.4401(10) 0.4011(9) 0.9214(3) 0.029(3) Uani 1 1 d . . .
H14 H 0.4910 0.4242 0.9288 0.035 Uiso 1 1 calc R . .
C15 C 0.3910(10) 0.4723(8) 0.9071(3) 0.030(3) Uani 1 1 d . . .
H15 H 0.3342 0.4536 0.9058 0.036 Uiso 1 1 calc R . .
C16 C 0.3887(12) 0.5531(10) 0.9227(3) 0.044(4) Uani 1 1 d . . .
C17 C 0.3101(9) 0.1156(8) 0.8812(3) 0.025(3) Uani 1 1 d . . .
C18 C 0.3461(9) 0.1503(8) 0.8540(3) 0.024(3) Uani 1 1 d . . .
H18 H 0.3036 0.1827 0.8447 0.029 Uiso 1 1 calc R . .
C19 C 0.3752(9) 0.0860(9) 0.8334(3) 0.027(3) Uani 1 1 d . . .
H19 H 0.3334 0.0430 0.8327 0.032 Uiso 1 1 calc R . .
C20 C 0.3862(10) 0.1181(9) 0.8040(3) 0.031(4) Uani 1 1 d . . .
C21 C 0.6023(9) 0.3880(9) 0.8003(3) 0.028(3) Uani 1 1 d . . .
C22 C 0.6202(9) 0.4303(8) 0.8279(3) 0.024(3) Uani 1 1 d . . .
H22 H 0.6632 0.4709 0.8244 0.029 Uiso 1 1 calc R . .
C23 C 0.6510(8) 0.3732(8) 0.8504(3) 0.023(3) Uani 1 1 d . . .
H23 H 0.6937 0.3380 0.8424 0.027 Uiso 1 1 calc R . .
C24 C 0.6861(8) 0.4209(8) 0.8759(3) 0.018(3) Uani 1 1 d . . .
C25 C 0.8425(10) 0.0930(10) 0.9733(3) 0.034(4) Uani 1 1 d . . .

loop_
_atom_site_aniso_label
_atom_site_aniso_U_11
_atom_site_aniso_U_22
_atom_site_aniso_U_33
_atom_site_aniso_U_23
_atom_site_aniso_U_13
_atom_site_aniso_U_12
Cu1 0.0371(11) 0.0225(9) 0.0182(8) -0.0047(7) -0.0061(7) 0.0108(8)
Cu2 0.0308(10) 0.0298(10) 0.0154(8) 0.0013(7) 0.0011(7) 0.0098(8)
Cu3 0.0468(11) 0.0169(8) 0.0156(8) -0.0026(7) -0.0030(8) 0.0091(8)
Cu4 0.0315(10) 0.0154(8) 0.0178(8) -0.0024(7) 0.0026(7) -0.0036(7)
Cu5 0.0305(9) 0.0159(8) 0.0158(8) -0.0009(6) 0.0004(7) 0.0064(7)
Cu6 0.0236(9) 0.0143(8) 0.0172(8) 0.0002(7) 0.0006(7) 0.0025(7)
Cu7 0.0227(9) 0.0143(8) 0.0169(8) -0.0006(7) -0.0030(7) 0.0001(7)
Cu8 0.0194(9) 0.0124(8) 0.0165(7) -0.0012(6) -0.0051(7) 0.0030(6)
Na1 0.075(6) 0.044(4) 0.072(5) -0.001(4) 0.006(4) -0.002(4)
Na2 0.063(5) 0.052(5) 0.056(4) -0.016(4) 0.004(4) -0.005(4)
Na3 0.111(7) 0.055(5) 0.057(5) 0.003(4) -0.004(5) 0.009(5)
Na4 0.072(5) 0.050(4) 0.049(4) -0.003(4) 0.008(4) 0.001(4)
Na5 0.072(5) 0.050(4) 0.049(4) -0.003(4) 0.008(4) 0.001(4)
Na6 0.072(5) 0.050(4) 0.049(4) -0.003(4) 0.008(4) 0.001(4)
Na7 0.072(5) 0.050(4) 0.049(4) -0.003(4) 0.008(4) 0.001(4)
O1 0.045(6) 0.028(6) 0.027(5) 0.007(4) 0.006(5) 0.015(5)
O2 0.049(7) 0.045(7) 0.029(6) 0.001(5) 0.021(5) 0.016(6)
O3 0.031(6) 0.021(5) 0.021(5) -0.004(4) 0.007(4) 0.005(4)
O4 0.053(7) 0.029(6) 0.044(6) -0.012(5) 0.007(6) 0.001(6)
O5 0.090(10) 0.021(6) 0.056(8) 0.001(5) 0.019(7) 0.026(6)
O6 0.041(6) 0.018(5) 0.032(6) 0.000(5) 0.003(5) 0.005(4)
O7 0.040(6) 0.029(6) 0.028(5) -0.009(4) -0.011(5) 0.015(5)
O8 0.042(7) 0.043(7) 0.029(6) -0.007(5) -0.020(5) 0.015(5)
O9 0.039(6) 0.024(5) 0.018(5) -0.003(4) -0.009(4) 0.009(5)
O10 0.030(6) 0.060(8) 0.026(6) -0.008(5) -0.006(5) -0.001(6)
O11 0.040(6) 0.023(5) 0.023(5) 0.000(4) 0.000(5) 0.007(5)
O12 0.058(8) 0.038(7) 0.031(6) -0.008(5) 0.004(5) -0.019(6)
O13 0.033(6) 0.020(5) 0.026(5) 0.001(4) -0.002(5) -0.002(4)
O14 0.037(6) 0.026(6) 0.027(5) 0.005(4) -0.012(5) -0.002(5)
O15 0.025(5) 0.021(5) 0.017(4) -0.006(4) -0.004(4) 0.003(4)
O16 0.024(5) 0.018(5) 0.017(5) -0.003(4) -0.001(4) 0.002(4)
O17 0.043(6) 0.027(6) 0.023(5) 0.004(4) 0.000(5) -0.005(5)
O18 0.035(6) 0.021(5) 0.019(5) 0.002(4) -0.007(4) -0.008(4)
O19 0.051(7) 0.027(6) 0.029(6) -0.001(5) 0.006(5) -0.007(5)
O20 0.061(8) 0.036(7) 0.035(6) -0.005(5) 0.014(6) -0.005(6)
O21 0.034(6) 0.016(5) 0.016(5) 0.000(4) 0.003(4) -0.003(4)
O22 0.044(6) 0.021(5) 0.027(5) -0.003(4) 0.001(5) 0.011(5)
O23 0.062(8) 0.021(6) 0.026(5) -0.005(4) 0.001(5) 0.011(5)
O24 0.087(10) 0.041(7) 0.041(7) -0.004(6) 0.002(7) 0.018(7)
O25 0.039(6) 0.025(6) 0.042(6) -0.005(5) 0.017(5) -0.019(5)
O26 0.036(6) 0.025(6) 0.024(5) -0.001(4) 0.002(5) -0.006(5)
O27 0.025(5) 0.015(5) 0.017(4) -0.002(4) 0.001(4) -0.005(4)
O28 0.027(5) 0.019(5) 0.018(5) -0.002(4) -0.007(4) 0.007(4)
O29 0.042(7) 0.045(7) 0.028(6) -0.001(5) -0.009(5) 0.019(5)
O30 0.044(7) 0.030(6) 0.027(5) -0.003(5) -0.002(5) 0.010(5)
O31 0.039(6) 0.025(6) 0.025(5) -0.008(4) -0.006(4) 0.012(5)
O32 0.059(8) 0.043(7) 0.048(7) -0.023(6) -0.009(6) 0.025(6)
O33 0.033(6) 0.023(5) 0.017(5) -0.006(4) 0.001(4) 0.004(4)
O34 0.021(5) 0.019(5) 0.019(5) 0.000(4) 0.001(4) 0.001(4)
O35 0.032(6) 0.035(6) 0.031(6) 0.004(5) 0.007(5) -0.007(5)
O36 0.032(6) 0.028(6) 0.023(5) 0.000(5) -0.004(4) -0.005(5)
O37 0.046(7) 0.031(6) 0.031(6) 0.004(5) -0.006(5) -0.009(5)
O38 0.043(7) 0.033(6) 0.027(5) -0.007(5) 0.001(5) -0.007(5)
O39 0.106(13) 0.054(9) 0.101(12) -0.009(9) 0.002(11) 0.007(9)
O40 0.074(10) 0.083(11) 0.063(9) -0.013(8) -0.004(8) 0.005(8)
O41 0.059(8) 0.041(7) 0.065(8) -0.002(6) 0.014(7) 0.006(6)
O42 0.108(15) 0.090(13) 0.109(14) 0.005(11) 0.020(11) -0.023(11)
O43 0.101(14) 0.077(12) 0.104(13) 0.005(10) -0.006(11) -0.010(10)
O44 0.116(14) 0.061(10) 0.104(13) -0.004(9) 0.006(11) -0.013(10)
O45 0.054(8) 0.036(7) 0.054(7) -0.001(6) 0.003(6) 0.000(6)
O46 0.093(13) 0.075(12) 0.137(16) -0.031(11) 0.027(12) -0.005(10)
O47 0.063(9) 0.055(8) 0.054(7) 0.004(6) 0.005(7) -0.006(7)
O48 0.067(9) 0.059(9) 0.081(9) -0.006(8) 0.002(8) -0.001(8)
O49 0.042(6) 0.025(6) 0.039(6) 0.000(5) -0.003(5) 0.000(5)
O50 0.066(10) 0.045(8) 0.083(10) 0.021(7) 0.007(8) -0.001(7)
O51 0.044(7) 0.035(6) 0.049(7) 0.003(5) 0.006(6) 0.000(5)
O52 0.106(15) 0.17(2) 0.106(14) -0.010(14) 0.013(12) 0.051(15)
O53 0.038(7) 0.046(8) 0.123(12) 0.041(8) -0.002(8) 0.022(6)
O54 0.091(16) 0.17(2) 0.21(2) -0.06(2) 0.033(16) -0.023(16)
O55 0.054(9) 0.053(9) 0.144(15) 0.030(9) 0.026(9) -0.006(7)
O56 0.124(17) 0.102(15) 0.108(14) 0.013(12) -0.025(12) -0.033(13)
O57 0.086(12) 0.063(10) 0.077(10) 0.007(8) -0.003(8) -0.001(8)
O58 0.043(15) 0.036(15) 0.032(13) 0.000(11) 0.005(11) -0.004(12)
O58' 0.042(15) 0.028(14) 0.027(13) 0.001(10) 0.010(11) -0.011(11)
N1 0.030(8) 0.059(10) 0.050(9) 0.007(7) -0.023(7) -0.013(7)
N2 0.042(8) 0.044(9) 0.049(9) 0.016(7) -0.018(7) -0.005(7)
N3 0.040(9) 0.056(10) 0.076(11) 0.051(9) -0.012(8) -0.014(7)
C1 0.044(10) 0.021(8) 0.029(8) 0.001(7) 0.005(7) 0.000(7)
C2 0.027(8) 0.016(7) 0.020(7) -0.003(6) 0.002(6) 0.002(6)
C3 0.037(9) 0.022(8) 0.027(8) -0.002(6) 0.005(7) 0.011(7)
C4 0.037(9) 0.022(8) 0.031(8) -0.002(7) 0.009(7) 0.004(7)
C5 0.038(9) 0.026(8) 0.019(7) -0.009(6) -0.012(7) 0.002(7)
C6 0.037(9) 0.022(8) 0.018(7) -0.003(6) -0.003(6) 0.006(7)
C7 0.034(9) 0.023(8) 0.021(7) 0.003(6) -0.004(6) 0.006(6)
C8 0.041(9) 0.022(8) 0.022(7) 0.000(6) -0.001(7) 0.000(7)
C9 0.028(8) 0.022(8) 0.022(7) 0.002(6) -0.002(6) -0.001(6)
C10 0.022(7) 0.017(7) 0.017(6) -0.004(5) -0.002(6) -0.001(6)
C11 0.025(7) 0.016(7) 0.018(7) -0.002(6) -0.004(6) 0.002(6)
C12 0.027(8) 0.023(8) 0.018(7) 0.002(6) 0.000(6) -0.004(6)
C13 0.049(10) 0.028(9) 0.029(9) -0.004(7) 0.005(8) 0.003(8)
C14 0.042(9) 0.019(8) 0.025(7) -0.005(6) 0.001(7) 0.001(7)
C15 0.047(10) 0.020(8) 0.024(8) -0.002(6) 0.009(7) 0.008(7)
C16 0.067(13) 0.030(10) 0.035(10) -0.001(8) 0.003(9) 0.010(9)
C17 0.029(8) 0.018(8) 0.029(8) -0.002(6) -0.001(6) 0.006(6)
C18 0.031(8) 0.019(7) 0.022(7) -0.002(6) -0.002(6) 0.002(6)
C19 0.032(9) 0.024(8) 0.024(7) -0.003(6) -0.001(6) 0.003(6)
C20 0.044(10) 0.027(8) 0.022(7) -0.001(6) -0.008(7) 0.011(7)
C21 0.032(8) 0.026(8) 0.025(7) 0.000(6) -0.002(7) 0.012(7)
C22 0.030(8) 0.020(7) 0.022(7) 0.000(6) -0.002(6) 0.000(6)
C23 0.025(8) 0.022(8) 0.020(7) -0.003(6) 0.003(6) 0.009(6)
C24 0.019(7) 0.019(7) 0.017(7) 0.005(6) 0.001(6) 0.000(5)
C25 0.035(9) 0.035(9) 0.033(9) 0.018(8) -0.005(7) -0.007(8)

loop_
_atom_type_symbol
_atom_type_description
_atom_type_scat_dispersion_real
_atom_type_scat_dispersion_imag
_atom_type_scat_source
C C 0.0033 0.0016 'International Tables Vol C Tables 4.2.6.8 and 6.1.1.4'
H H 0.0000 0.0000 'International Tables Vol C Tables 4.2.6.8 and 6.1.1.4'
Cu Cu 0.3201 1.2651 'International Tables Vol C Tables 4.2.6.8 and 6.1.1.4'
N N 0.0061 0.0033 'International Tables Vol C Tables 4.2.6.8 and 6.1.1.4'
Na Na 0.0362 0.0249 'International Tables Vol C Tables 4.2.6.8 and 6.1.1.4'
O O 0.0106 0.0060 'International Tables Vol C Tables 4.2.6.8 and 6.1.1.4'

loop_
_geom_angle_atom_site_label_1
_geom_angle_atom_site_label_2
_geom_angle_atom_site_label_3
_geom_angle
_geom_angle_site_symmetry_1
_geom_angle_site_symmetry_3
O9 Cu1 O31 178.7(5) . .
O9 Cu1 O33 93.0(4) . .
O31 Cu1 O33 86.0(4) . .
O9 Cu1 O7 85.6(4) . .
O31 Cu1 O7 95.4(4) . .
O33 Cu1 O7 177.7(4) . .
O3 Cu2 O1 85.5(4) . .
O3 Cu2 O30 177.6(4) . .
O1 Cu2 O30 92.6(4) . .
O3 Cu2 O28 95.6(4) . .
O1 Cu2 O28 176.3(4) . .
O30 Cu2 O28 86.2(4) . .
O3 Cu2 Na3 129.1(3) . .
O1 Cu2 Na3 43.6(3) . .
O30 Cu2 Na3 49.1(3) . .
O28 Cu2 Na3 135.3(3) . .
O22 Cu3 O23 84.7(4) . .
O22 Cu3 O9 92.6(4) . .
O23 Cu3 O9 176.8(4) . .
O22 Cu3 O11 175.5(4) . .
O23 Cu3 O11 91.1(4) . .
O9 Cu3 O11 91.7(4) . .
O19 Cu4 O21 82.6(4) . .
O19 Cu4 O26 93.3(4) . .
O21 Cu4 O26 172.0(4) . .
O19 Cu4 O27 175.8(4) . .
O21 Cu4 O27 101.6(4) . .
O26 Cu4 O27 82.5(4) . .
O19 Cu4 Cu8 139.1(3) . .
O21 Cu4 Cu8 100.6(3) . .
O26 Cu4 Cu8 78.0(3) . .
O27 Cu4 Cu8 40.0(3) . .
O3 Cu5 O15 94.6(4) . .
O3 Cu5 O6 91.4(4) . .
O15 Cu5 O6 169.4(4) . .
O3 Cu5 O13 176.8(4) . .
O15 Cu5 O13 82.7(4) . .
O6 Cu5 O13 91.6(4) . .
O3 Cu5 Na2 128.7(3) . .
O15 Cu5 Na2 93.7(3) . .
O6 Cu5 Na2 89.4(3) . .
O13 Cu5 Na2 50.2(3) . .
O21 Cu6 O22 83.6(4) . .
O21 Cu6 O33 163.8(4) . .
O22 Cu6 O33 96.8(4) . .
O21 Cu6 O34 90.0(4) . .
O22 Cu6 O34 166.5(4) . .
O33 Cu6 O34 86.1(4) . .
O21 Cu6 O37 102.2(4) . .
O22 Cu6 O37 95.9(4) . .
O33 Cu6 O37 93.9(4) . .
O34 Cu6 O37 97.0(4) . .
O21 Cu6 Cu7 54.4(3) . .
O22 Cu6 Cu7 127.5(3) . .
O33 Cu6 Cu7 115.3(3) . .
O34 Cu6 Cu7 41.0(2) . .
O37 Cu6 Cu7 120.4(3) . .
O36 Cu7 O18 94.7(4) . .
O36 Cu7 O16 177.6(4) . .
O18 Cu7 O16 83.1(4) . .
O36 Cu7 O34 83.5(4) . .
O18 Cu7 O34 176.7(4) . .
O16 Cu7 O34 98.7(4) . .
O36 Cu7 O21 103.0(4) . .
O18 Cu7 O21 105.5(4) . .
O16 Cu7 O21 78.3(3) . .
O34 Cu7 O21 77.6(3) . .
O36 Cu7 Cu6 80.5(3) . .
O18 Cu7 Cu6 140.7(3) . .
O16 Cu7 Cu6 101.7(3) . .
O34 Cu7 Cu6 41.8(3) . .
O21 Cu7 Cu6 40.2(2) . .
O16 Cu8 O15 83.0(4) . .
O16 Cu8 O28 162.3(4) . .
O15 Cu8 O28 96.5(4) . .
O16 Cu8 O27 90.9(4) . .
O15 Cu8 O27 168.0(4) . .
O28 Cu8 O27 86.1(4) . .
O16 Cu8 O38 102.9(4) . .
O15 Cu8 O38 91.8(4) . .
O28 Cu8 O38 94.8(4) . .
O27 Cu8 O38 99.7(4) . .
O16 Cu8 Cu4 55.6(3) . .
O15 Cu8 Cu4 129.2(3) . .
O28 Cu8 Cu4 114.2(3) . .
O27 Cu8 Cu4 40.4(2) . .
O38 Cu8 Cu4 122.7(3) . .
O44 Na1 O50 172.3(7) . .
O44 Na1 O43 100.5(7) . .
O50 Na1 O43 86.9(6) . .
O44 Na1 O42 82.5(6) . .
O50 Na1 O42 95.8(6) . .
O43 Na1 O42 88.4(7) . .
O44 Na1 O45 93.2(6) . .
O50 Na1 O45 79.1(5) . .
O43 Na1 O45 159.4(6) . .
O42 Na1 O45 78.2(6) . .
O44 Na1 O41 82.0(6) . .
O50 Na1 O41 98.5(5) . .
O43 Na1 O41 102.2(6) . .
O42 Na1 O41 162.6(6) . .
O45 Na1 O41 94.8(5) . .
O44 Na1 H42C 96.1 . .
O50 Na1 H42C 80.6 . .
O43 Na1 H42C 98.9 . .
O42 Na1 H42C 19.0 . .
O45 Na1 H42C 64.2 . .
O41 Na1 H42C 158.9 . .
O44 Na1 H42D 91.3 . .
O50 Na1 H42D 89.3 . .
O43 Na1 H42D 70.1 . .
O42 Na1 H42D 19.0 . .
O45 Na1 H42D 94.5 . .
O41 Na1 H42D 168.8 . .
H42C Na1 H42D 30.5 . .
O44 Na1 H43D 109.3 . .
O50 Na1 H43D 77.1 . .
O43 Na1 H43D 20.0 . .
O42 Na1 H43D 72.4 . .
O45 Na1 H43D 139.7 . .
O41 Na1 H43D 120.5 . .
H42C Na1 H43D 80.1 . .
H42D Na1 H43D 53.4 . .
O44 Na1 H43A 82.4 . .
O50 Na1 H43A 105.1 . .
O43 Na1 H43A 18.7 . .
O42 Na1 H43A 90.8 . .
O45 Na1 H43A 168.6 . .
O41 Na1 H43A 95.0 . .
H42C Na1 H43A 105.7 . .
H42D Na1 H43A 75.2 . .
H43D Na1 H43A 35.4 . .
O49 Na2 O46 98.6(6) . .
O49 Na2 O47 158.7(6) . .
O46 Na2 O47 101.8(6) . .
O49 Na2 O48 89.6(5) . .
O46 Na2 O48 100.5(6) . .
O47 Na2 O48 92.9(5) . .
O49 Na2 O45 88.9(4) . .
O46 Na2 O45 83.9(5) . .
O47 Na2 O45 87.0(5) . .
O48 Na2 O45 175.6(6) . .
O49 Na2 O13 78.0(4) . .
O46 Na2 O13 160.3(6) . .
O47 Na2 O13 80.7(4) . .
O48 Na2 O13 98.9(5) . .
O45 Na2 O13 76.8(4) . .
O49 Na2 Cu5 45.0(3) . .
O46 Na2 Cu5 136.2(5) . .
O47 Na2 Cu5 114.0(4) . .
O48 Na2 Cu5 102.0(4) . .
O45 Na2 Cu5 74.1(3) . .
O13 Na2 Cu5 33.8(2) . .
O49 Na2 Na3 133.6(4) . 4
O46 Na2 Na3 126.3(5) . 4
O47 Na2 Na3 29.9(3) . 4
O48 Na2 Na3 72.8(4) . 4
O45 Na2 Na3 105.3(4) . 4
O13 Na2 Na3 63.4(3) . 4
Cu5 Na2 Na3 96.1(2) . 4
O49 Na2 H47D 175.7 . .
O46 Na2 H47D 84.4 . .
O47 Na2 H47D 19.9 . .
O48 Na2 H47D 86.8 . .
O45 Na2 H47D 94.5 . .
O13 Na2 H47D 100.2 . .
Cu5 Na2 H47D 133.8 . .
Na3 Na2 H47D 42.9 4 .
O49 Na2 H48D 85.9 . .
O46 Na2 H48D 81.1 . .
O47 Na2 H48D 103.4 . .
O48 Na2 H48D 20.5 . .
O45 Na2 H48D 163.2 . .
O13 Na2 H48D 117.6 . .
Cu5 Na2 H48D 112.3 . .
Na3 Na2 H48D 89.7 4 .
H47D Na2 H48D 91.5 . .
O39 Na3 O40 167.1(7) . .
O39 Na3 O1 87.0(5) . .
O40 Na3 O1 87.3(5) . .
O39 Na3 O14 94.3(5) . 3_544
O40 Na3 O14 93.3(5) . 3_544
O1 Na3 O14 170.0(5) . 3_544
O39 Na3 O47 100.1(6) . 3_544
O40 Na3 O47 90.3(5) . 3_544
O1 Na3 O47 79.7(5) . 3_544
O14 Na3 O47 90.3(5) 3_544 3_544
O39 Na3 O30 80.9(5) . .
O40 Na3 O30 86.2(5) . .
O1 Na3 O30 68.0(4) . .
O14 Na3 O30 121.9(5) 3_544 .
O47 Na3 O30 147.7(5) 3_544 .
O39 Na3 Cu2 84.3(5) . .
O40 Na3 Cu2 84.5(4) . .
O1 Na3 Cu2 33.6(3) . .
O14 Na3 Cu2 156.4(4) 3_544 .
O47 Na3 Cu2 113.2(4) 3_544 .
O30 Na3 Cu2 34.5(2) . .
O39 Na3 Na2 120.3(5) . 3_544
O40 Na3 Na2 72.2(4) . 3_544
O1 Na3 Na2 101.3(4) . 3_544
O14 Na3 Na2 69.5(3) 3_544 3_544
O47 Na3 Na2 29.1(3) 3_544 3_544
O30 Na3 Na2 156.7(4) . 3_544
Cu2 Na3 Na2 131.1(3) . 3_544
O29 Na4 O17 95.9(6) 5_556 7_557
O29 Na4 O24 103.1(6) 5_556 .
O17 Na4 O24 156.8(7) 7_557 .
O29 Na4 O54 67.5(7) 5_556 .
O17 Na4 O54 92.5(7) 7_557 .
O24 Na4 O54 106.9(7) . .
O29 Na4 C20 20.2(4) 5_556 5_556
O17 Na4 C20 93.4(6) 7_557 5_556
O24 Na4 C20 99.9(6) . 5_556
O54 Na4 C20 87.5(7) . 5_556
O17 Na5 O24 137.0(8) 7_557 .
Na6 Na6 O24 127.5(8) 7_557 .
Na6 Na6 O20 66.5(5) 7_557 .
O24 Na6 O20 78.8(5) . .
Na6 Na6 O20 59.3(5) 7_557 7_557
O24 Na6 O20 147.9(7) . 7_557
O20 Na6 O20 77.3(6) . 7_557
O56 Na7 Na7 95.2(8) . 7_557
O56 Na7 O20 164.1(10) . .
Na7 Na7 O20 69.7(6) 7_557 .
O56 Na7 O20 92.8(7) . 7_557
Na7 Na7 O20 56.1(5) 7_557 7_557
O20 Na7 O20 75.1(7) . 7_557
O56 Na7 H56D 21.2 . .
Na7 Na7 H56D 82.3 7_557 .
O20 Na7 H56D 144.8 . .
O20 Na7 H56D 71.6 7_557 .
C1 O1 Cu2 115.2(9) . .
C1 O1 Na3 141.9(10) . .
Cu2 O1 Na3 102.8(5) . .
C2 O3 Cu2 111.8(7) . .
C2 O3 Cu5 113.7(8) . .
Cu2 O3 Cu5 131.1(5) . .
C3 O4 H4 109.5 . .
C4 O6 Cu5 131.1(9) . .
C5 O7 Cu1 113.3(8) . .
C6 O9 Cu1 112.9(7) . .
C6 O9 Cu3 111.5(8) . .
Cu1 O9 Cu3 135.2(5) . .
C7 O10 H10 109.5 . .
C8 O11 Cu3 119.3(9) . .
C9 O13 Cu5 113.8(8) . .
C9 O13 Na2 115.6(9) . .
Cu5 O13 Na2 96.0(4) . .
C9 O14 Na3 128.4(9) . 4
C10 O15 Cu5 112.3(7) . .
C10 O15 Cu8 113.8(7) . .
Cu5 O15 Cu8 131.1(5) . .
C11 O16 Cu8 108.0(7) . .
C11 O16 Cu7 113.4(7) . .
Cu8 O16 Cu7 127.8(5) . .
C12 O17 Na4 127.5(9) . 7_557
C12 O17 Na5 121.7(10) . 7_557
Na4 O17 Na5 32.5(5) 7_557 7_557
C12 O18 Cu7 115.8(8) . .
C13 O19 Cu4 115.4(9) . .
C13 O20 Na7 116.6(12) . .
C13 O20 Na6 142.1(11) . .
Na7 O20 Na6 84.5(6) . .
C13 O20 Na6 134.3(12) . 7_557
Na7 O20 Na6 106.0(6) . 7_557
Na6 O20 Na6 54.2(6) . 7_557
C13 O20 Na7 116.4(11) . 7_557
Na7 O20 Na7 54.2(7) . 7_557
Na6 O20 Na7 101.5(6) . 7_557
Na6 O20 Na7 75.5(5) 7_557 7_557
C14 O21 Cu6 111.4(8) . .
C14 O21 Cu4 112.3(8) . .
Cu6 O21 Cu4 124.3(5) . .
C14 O21 Cu7 116.4(8) . .
Cu6 O21 Cu7 85.4(3) . .
Cu4 O21 Cu7 104.1(4) . .
C15 O22 Cu3 112.3(8) . .
C15 O22 Cu6 113.7(8) . .
Cu3 O22 Cu6 130.7(5) . .
C16 O23 Cu3 113.5(10) . .
C16 O24 Na6 150.3(12) . .
C16 O24 Na4 137.6(13) . .
Na6 O24 Na4 70.1(5) . .
C16 O24 Na5 139.7(14) . .
Na6 O24 Na5 56.1(6) . .
Na4 O24 Na5 29.7(5) . .
C17 O26 Cu4 111.9(9) . .
C18 O27 Cu8 104.0(7) . .
C18 O27 Cu4 107.8(7) . .
Cu8 O27 Cu4 99.6(4) . .
C19 O28 Cu8 110.8(8) . .
C19 O28 Cu2 108.1(7) . .
Cu8 O28 Cu2 106.0(4) . .
C20 O29 Na4 120.1(11) . 5_546
C20 O30 Cu2 112.0(9) . .
C20 O30 Na3 148.9(9) . .
Cu2 O30 Na3 96.4(4) . .
C21 O31 Cu1 114.5(8) . .
C22 O33 Cu1 109.9(7) . .
C22 O33 Cu6 108.4(8) . .
Cu1 O33 Cu6 104.8(4) . .
C23 O34 Cu7 109.5(7) . .
C23 O34 Cu6 104.5(7) . .
Cu7 O34 Cu6 97.3(4) . .
C24 O36 Cu7 115.3(8) . .
Cu6 O37 H37B 107.9 . .
Cu6 O37 H37C 108.7 . .
H37B O37 H37C 107.5 . .
Cu8 O38 H38B 107.7 . .
Cu8 O38 H38C 107.6 . .
H38B O38 H38C 107.3 . .
Na3 O39 H39B 122.7 . .
Na3 O39 H39C 134.4 . .
H39B O39 H39C 101.3 . .
Na3 O40 H40B 107.7 . .
Na3 O40 H40C 108.6 . .
H40B O40 H40C 107.3 . .
Na1 O41 H41B 109.3 . .
Na1 O41 H41C 108.6 . .
H41B O41 H41C 107.9 . .
Na1 O42 H42C 92.0 . .
Na1 O42 H42D 91.4 . .
H42C O42 H42D 107.8 . .
Na1 O43 H43C 121.8 . .
Na1 O43 H43D 87.6 . .
H43C O43 H43D 108.7 . .
Na1 O43 H43A 98.1 . .
H43C O43 H43A 107.2 . .
H43D O43 H43A 133.2 . .
Na1 O44 H44A 109.4 . .
Na1 O44 H44B 110.7 . .
H44A O44 H44B 109.5 . .
Na1 O45 Na2 127.1(5) . .
Na1 O45 H45A 105.5 . .
Na2 O45 H45A 105.1 . .
Na1 O45 H45B 105.8 . .
Na2 O45 H45B 105.6 . .
H45A O45 H45B 106.0 . .
Na2 O46 H46A 108.1 . .
Na2 O46 H46B 109.5 . .
H46A O46 H46B 109.5 . .
Na2 O47 Na3 121.0(6) . 4
Na2 O47 H47C 132.3 . .
Na3 O47 H47C 17.8 4 .
Na2 O47 H47D 88.9 . .
Na3 O47 H47D 115.3 4 .
H47C O47 H47D 99.6 . .
Na2 O48 H48C 134.6 . .
Na2 O48 H48D 77.7 . .
H48C O48 H48D 107.9 . .
Na2 O49 H49A 109.2 . .
Na2 O49 H49B 109.6 . .
H49A O49 H49B 109.5 . .
Na1 O50 H50C 119.6 . .
Na1 O50 H50D 119.4 . .
H50C O50 H50D 108.4 . .
H51C O51 H51D 108.5 . .
H52C O52 H52D 104.3 . .
H53C O53 H53D 108.6 . .
Na4 O54 H54B 141.1 . .
Na4 O54 H54C 112.6 . .
H54B O54 H54C 99.7 . .
H55C O55 H55D 113.5 . .
Na7 O56 H56C 129.5 . .
Na7 O56 H56D 96.4 . .
H56C O56 H56D 108.7 . .
H57A O57 H57B 109.5 . .
H58E O58 H58F 108.2 . .
H58E O58 H58D 27.9 . .
H58F O58 H58D 113.6 . .
H58E O58' H58F 83.1 . .
H58E O58' H58C 112.2 . .
H58F O58' H58C 83.5 . .
H58E O58' H58D 39.1 . .
H58F O58' H58D 122.0 . .
H58C O58' H58D 109.5 . .
C25 N1 H1C 120.0 . .
C25 N1 H1D 120.0 . .
H1C N1 H1D 120.0 . .
C25 N2 H2C 120.0 . .
C25 N2 H2D 120.0 . .
H2C N2 H2D 120.0 . .
C25 N3 H3C 120.0 . .
C25 N3 H3D 120.0 . .
H3C N3 H3D 120.0 . .
O2 C1 O1 123.9(14) . .
O2 C1 C2 120.0(14) . .
O1 C1 C2 116.0(13) . .
O3 C2 C3 111.6(11) . .
O3 C2 C1 111.4(11) . .
C3 C2 C1 109.2(11) . .
O3 C2 H2A 108.1 . .
C3 C2 H2A 108.1 . .
C1 C2 H2A 108.1 . .
O4 C3 C2 111.5(12) . .
O4 C3 C4 105.8(12) . .
C2 C3 C4 115.5(11) . .
O4 C3 H3A 107.9 . .
C2 C3 H3A 107.9 . .
C4 C3 H3A 107.9 . .
O5 C4 O6 124.2(14) . .
O5 C4 C3 114.9(13) . .
O6 C4 C3 120.8(12) . .
O8 C5 O7 124.0(13) . .
O8 C5 C6 118.7(13) . .
O7 C5 C6 116.4(12) . .
O9 C6 C7 112.2(12) . .
O9 C6 C5 109.7(11) . .
C7 C6 C5 113.6(12) . .
O9 C6 H6 107.0 . .
C7 C6 H6 107.0 . .
C5 C6 H6 107.0 . .
O10 C7 C6 112.6(12) . .
O10 C7 C8 104.1(12) . .
C6 C7 C8 113.0(11) . .
O10 C7 H7 109.0 . .
C6 C7 H7 109.0 . .
C8 C7 H7 109.0 . .
O12 C8 O11 124.1(13) . .
O12 C8 C7 118.2(12) . .
O11 C8 C7 117.5(13) . .
O14 C9 O13 123.8(13) . .
O14 C9 C10 120.9(12) . .
O13 C9 C10 115.3(11) . .
O15 C10 C11 109.2(10) . .
O15 C10 C9 110.0(10) . .
C11 C10 C9 115.1(11) . .
O15 C10 H10A 107.4 . .
C11 C10 H10A 107.4 . .
C9 C10 H10A 107.4 . .
O16 C11 C10 106.6(10) . .
O16 C11 C12 106.5(10) . .
C10 C11 C12 117.7(11) . .
O16 C11 H11 108.6 . .
C10 C11 H11 108.6 . .
C12 C11 H11 108.6 . .
O17 C12 O18 123.1(12) . .
O17 C12 C11 121.4(12) . .
O18 C12 C11 115.3(11) . .
O20 C13 O19 122.4(15) . .
O20 C13 C14 121.2(14) . .
O19 C13 C14 116.3(13) . .
O21 C14 C13 108.3(11) . .
O21 C14 C15 106.1(10) . .
C13 C14 C15 119.1(13) . .
O21 C14 H14 107.6 . .
C13 C14 H14 107.6 . .
C15 C14 H14 107.6 . .
O22 C15 C16 108.9(12) . .
O22 C15 C14 111.5(11) . .
C16 C15 C14 116.7(12) . .
O22 C15 H15 106.4 . .
C16 C15 H15 106.4 . .
C14 C15 H15 106.4 . .
O24 C16 O23 123.2(15) . .
O24 C16 C15 120.6(15) . .
O23 C16 C15 116.1(13) . .
O26 C17 O25 124.5(13) . .
O26 C17 C18 118.2(12) . .
O25 C17 C18 117.3(12) . .
O27 C18 C19 109.2(11) . .
O27 C18 C17 109.7(10) . .
C19 C18 C17 114.1(12) . .
O27 C18 H18 107.9 . .
C19 C18 H18 107.9 . .
C17 C18 H18 107.9 . .
O28 C19 C20 113.1(12) . .
O28 C19 C18 107.3(11) . .
C20 C19 C18 113.3(12) . .
O28 C19 H19 107.6 . .
C20 C19 H19 107.6 . .
C18 C19 H19 107.6 . .
O29 C20 O30 119.7(13) . .
O29 C20 C19 123.4(14) . .
O30 C20 C19 116.8(12) . .
O29 C20 Na4 39.8(8) . 5_546
O30 C20 Na4 111.5(9) . 5_546
C19 C20 Na4 117.1(10) . 5_546
O32 C21 O31 121.2(13) . .
O32 C21 C22 123.2(13) . .
O31 C21 C22 115.5(12) . .
O33 C22 C23 109.4(11) . .
O33 C22 C21 111.4(11) . .
C23 C22 C21 113.2(11) . .
O33 C22 H22 107.5 . .
C23 C22 H22 107.5 . .
C21 C22 H22 107.5 . .
O34 C23 C22 108.2(11) . .
O34 C23 C24 109.2(10) . .
C22 C23 C24 111.4(11) . .
O34 C23 H23 109.3 . .
C22 C23 H23 109.3 . .
C24 C23 H23 109.3 . .
O35 C24 O36 124.8(12) . .
O35 C24 C23 120.5(11) . .
O36 C24 C23 114.6(11) . .
N1 C25 N2 121.3(15) . .
N1 C25 N3 121.5(15) . .
N2 C25 N3 117.1(15) . .

loop_
_geom_bond_atom_site_label_1
_geom_bond_atom_site_label_2
_geom_bond_distance
_geom_bond_site_symmetry_2
Cu1 O9 1.871(9) .
Cu1 O31 1.912(9) .
Cu1 O33 1.925(9) .
Cu1 O7 1.943(9) .
Cu2 O3 1.914(9) .
Cu2 O1 1.926(10) .
Cu2 O30 1.937(10) .
Cu2 O28 1.946(9) .
Cu2 Na3 3.396(8) .
Cu3 O22 1.864(9) .
Cu3 O23 1.920(9) .
Cu3 O9 1.938(9) .
Cu3 O11 1.945(9) .
Cu4 O19 1.919(10) .
Cu4 O21 1.948(9) .
Cu4 O26 1.969(10) .
Cu4 O27 1.993(8) .
Cu4 Cu8 3.032(2) .
Cu5 O3 1.914(9) .
Cu5 O15 1.917(9) .
Cu5 O6 1.948(9) .
Cu5 O13 1.966(9) .
Cu5 Na2 3.512(8) .
Cu6 O21 1.926(9) .
Cu6 O22 1.953(9) .
Cu6 O33 1.961(10) .
Cu6 O34 1.997(9) .
Cu6 O37 2.271(10) .
Cu6 Cu7 2.973(2) .
Cu7 O36 1.921(10) .
Cu7 O18 1.927(8) .
Cu7 O16 1.928(9) .
Cu7 O34 1.964(8) .
Cu7 O21 2.425(10) .
Cu8 O16 1.911(8) .
Cu8 O15 1.919(9) .
Cu8 O28 1.941(9) .
Cu8 O27 1.976(9) .
Cu8 O38 2.345(10) .
Na1 O44 2.321(17) .
Na1 O50 2.340(15) .
Na1 O43 2.369(18) .
Na1 O42 2.441(19) .
Na1 O45 2.512(14) .
Na1 O41 2.561(14) .
Na1 H42C 2.6130 .
Na1 H42D 2.6049 .
Na1 H43D 2.4835 .
Na1 H43A 2.6278 .
Na2 O49 2.344(12) .
Na2 O46 2.346(18) .
Na2 O47 2.371(14) .
Na2 O48 2.405(15) .
Na2 O45 2.519(14) .
Na2 O13 2.714(12) .
Na2 Na3 4.181(11) 4
Na2 H47D 2.5039 .
Na2 H48D 2.3742 .
Na3 O39 2.306(18) .
Na3 O40 2.344(17) .
Na3 O1 2.402(12) .
Na3 O14 2.430(12) 3_544
Na3 O47 2.432(16) 3_544
Na3 O30 2.582(13) .
Na3 Na2 4.181(11) 3_544
Na4 O29 2.271(18) 5_556
Na4 O17 2.511(16) 7_557
Na4 O24 2.751(19) .
Na4 O54 2.89(3) .
Na4 C20 3.07(2) 5_556
Na5 O17 2.65(2) 7_557
Na5 O24 2.89(2) .
Na6 Na6 2.25(3) 7_557
Na6 O24 2.369(17) .
Na6 O20 2.388(16) .
Na6 O20 2.545(17) 7_557
Na7 O56 2.09(2) .
Na7 Na7 2.31(3) 7_557
Na7 O20 2.369(19) .
Na7 O20 2.675(19) 7_557
Na7 H56D 2.3390 .
O1 C1 1.252(18) .
O2 C1 1.239(18) .
O3 C2 1.413(16) .
O4 C3 1.409(19) .
O4 H4 0.8200 .
O5 C4 1.232(18) .
O6 C4 1.247(16) .
O7 C5 1.271(17) .
O8 C5 1.216(17) .
O9 C6 1.420(16) .
O10 C7 1.459(17) .
O10 H10 0.8200 .
O11 C8 1.281(16) .
O12 C8 1.245(18) .
O13 C9 1.255(16) .
O14 C9 1.222(15) .
O14 Na3 2.430(12) 4
O15 C10 1.393(15) .
O16 C11 1.429(15) .
O17 C12 1.235(15) .
O17 Na4 2.511(16) 7_557
O17 Na5 2.65(2) 7_557
O18 C12 1.291(16) .
O19 C13 1.316(18) .
O20 C13 1.193(17) .
O20 Na6 2.545(17) 7_557
O20 Na7 2.675(19) 7_557
O21 C14 1.436(16) .
O22 C15 1.399(16) .
O23 C16 1.261(19) .
O24 C16 1.237(19) .
O25 C17 1.250(17) .
O26 C17 1.248(16) .
O27 C18 1.430(16) .
O28 C19 1.419(16) .
O29 C20 1.223(17) .
O29 Na4 2.271(18) 5_546
O30 C20 1.297(18) .
O31 C21 1.294(17) .
O32 C21 1.227(17) .
O33 C22 1.435(16) .
O34 C23 1.418(16) .
O35 C24 1.228(16) .
O36 C24 1.291(15) .
O37 H37B 0.8500 .
O37 H37C 0.8499 .
O38 H38B 0.8501 .
O38 H38C 0.8498 .
O39 H39B 0.8763 .
O39 H39C 0.8939 .
O40 H40B 0.8502 .
O40 H40C 0.8501 .
O41 H41B 0.8498 .
O41 H41C 0.8499 .
O42 H42C 0.8499 .
O42 H42D 0.8502 .
O43 H43C 0.8502 .
O43 H43D 0.8499 .
O43 H43A 0.8499 .
O44 H44A 0.9619 .
O44 H44B 0.9629 .
O45 H45A 0.9731 .
O45 H45B 0.9717 .
O46 H46A 0.9632 .
O46 H46B 0.9620 .
O47 Na3 2.432(16) 4
O47 H47C 0.8500 .
O47 H47D 0.8505 .
O48 H48C 0.8501 .
O48 H48D 0.8501 .
O49 H49A 0.9619 .
O49 H49B 0.9618 .
O50 H50C 0.8503 .
O50 H50D 0.8499 .
O51 H51C 0.8500 .
O51 H51D 0.8501 .
O52 H52C 0.8486 .
O52 H52D 0.8501 .
O53 H53C 0.8500 .
O53 H53D 0.8499 .
O54 H54B 0.9060 .
O54 H54C 0.8499 .
O55 H55C 0.8499 .
O55 H55D 0.8608 .
O56 H56C 0.8500 .
O56 H56D 0.8501 .
O57 H57A 0.9618 .
O57 H57B 0.9625 .
O58 H58E 0.8499 .
O58 H58F 0.8500 .
O58 H58D 1.2698 .
O58' H58E 0.9908 .
O58' H58F 1.0826 .
O58' H58C 0.9619 .
O58' H58D 0.9618 .
N1 C25 1.27(2) .
N1 H1C 0.8600 .
N1 H1D 0.8600 .
N2 C25 1.297(19) .
N2 H2C 0.8600 .
N2 H2D 0.8600 .
N3 C25 1.357(19) .
N3 H3C 0.8600 .
N3 H3D 0.8600 .
C1 C2 1.533(19) .
C2 C3 1.522(19) .
C2 H2A 0.9800 .
C3 C4 1.57(2) .
C3 H3A 0.9800 .
C5 C6 1.520(18) .
C6 C7 1.49(2) .
C6 H6 0.9800 .
C7 C8 1.556(19) .
C7 H7 0.9800 .
C9 C10 1.546(18) .
C10 C11 1.493(18) .
C10 H10A 0.9800 .
C11 C12 1.548(18) .
C11 H11 0.9800 .
C13 C14 1.48(2) .
C14 C15 1.57(2) .
C14 H14 0.9800 .
C15 C16 1.52(2) .
C15 H15 0.9800 .
C17 C18 1.526(19) .
C18 C19 1.513(18) .
C18 H18 0.9800 .
C19 C20 1.498(19) .
C19 H19 0.9800 .
C20 Na4 3.07(2) 5_546
C21 C22 1.512(19) .
C22 C23 1.503(18) .
C22 H22 0.9800 .
C23 C24 1.550(18) .
C23 H23 0.9800 .

loop_
_geom_torsion_atom_site_label_1
_geom_torsion_atom_site_label_2
_geom_torsion_atom_site_label_3
_geom_torsion_atom_site_label_4
_geom_torsion
_geom_torsion_site_symmetry_1
_geom_torsion_site_symmetry_4
O21 Cu6 Cu7 O36 -123.5(4) . .
O22 Cu6 Cu7 O36 -79.7(5) . .
O33 Cu6 Cu7 O36 42.0(4) . .
O34 Cu6 Cu7 O36 90.8(5) . .
O37 Cu6 Cu7 O36 153.4(4) . .
O21 Cu6 Cu7 O18 -37.7(5) . .
O22 Cu6 Cu7 O18 6.1(6) . .
O33 Cu6 Cu7 O18 127.8(5) . .
O34 Cu6 Cu7 O18 176.6(6) . .
O37 Cu6 Cu7 O18 -120.9(5) . .
O21 Cu6 Cu7 O16 55.6(4) . .
O22 Cu6 Cu7 O16 99.4(5) . .
O33 Cu6 Cu7 O16 -138.9(4) . .
O34 Cu6 Cu7 O16 -90.0(5) . .
O37 Cu6 Cu7 O16 -27.5(4) . .
O21 Cu6 Cu7 O34 145.7(5) . .
O22 Cu6 Cu7 O34 -170.6(6) . .
O33 Cu6 Cu7 O34 -48.8(5) . .
O37 Cu6 Cu7 O34 62.5(5) . .
O22 Cu6 Cu7 O21 43.8(5) . .
O33 Cu6 Cu7 O21 165.5(4) . .
O34 Cu6 Cu7 O21 -145.7(5) . .
O37 Cu6 Cu7 O21 -83.2(5) . .
O19 Cu4 Cu8 O16 -39.7(6) . .
O21 Cu4 Cu8 O16 51.2(4) . .
O26 Cu4 Cu8 O16 -120.8(4) . .
O27 Cu4 Cu8 O16 146.6(5) . .
O19 Cu4 Cu8 O15 1.8(6) . .
O21 Cu4 Cu8 O15 92.8(4) . .
O26 Cu4 Cu8 O15 -79.2(5) . .
O27 Cu4 Cu8 O15 -171.8(5) . .
O19 Cu4 Cu8 O28 123.6(6) . .
O21 Cu4 Cu8 O28 -145.5(4) . .
O26 Cu4 Cu8 O28 42.5(4) . .
O27 Cu4 Cu8 O28 -50.1(5) . .
O19 Cu4 Cu8 O27 173.6(6) . .
O21 Cu4 Cu8 O27 -95.5(5) . .
O26 Cu4 Cu8 O27 92.6(5) . .
O19 Cu4 Cu8 O38 -123.0(6) . .
O21 Cu4 Cu8 O38 -32.0(4) . .
O26 Cu4 Cu8 O38 156.0(4) . .
O27 Cu4 Cu8 O38 63.4(5) . .
O3 Cu5 Na2 O49 -10.9(5) . .
O15 Cu5 Na2 O49 88.0(5) . .
O6 Cu5 Na2 O49 -102.1(5) . .
O13 Cu5 Na2 O49 165.3(6) . .
O3 Cu5 Na2 O46 31.3(9) . .
O15 Cu5 Na2 O46 130.2(8) . .
O6 Cu5 Na2 O46 -59.9(8) . .
O13 Cu5 Na2 O46 -152.5(9) . .
O3 Cu5 Na2 O47 173.3(5) . .
O15 Cu5 Na2 O47 -87.9(5) . .
O6 Cu5 Na2 O47 82.0(5) . .
O13 Cu5 Na2 O47 -10.6(5) . .
O3 Cu5 Na2 O48 -88.0(5) . .
O15 Cu5 Na2 O48 10.8(5) . .
O6 Cu5 Na2 O48 -179.3(5) . .
O13 Cu5 Na2 O48 88.1(5) . .
O3 Cu5 Na2 O45 94.1(5) . .
O15 Cu5 Na2 O45 -167.1(4) . .
O6 Cu5 Na2 O45 2.8(4) . .
O13 Cu5 Na2 O45 -89.8(5) . .
O3 Cu5 Na2 O13 -176.2(5) . .
O15 Cu5 Na2 O13 -77.3(5) . .
O6 Cu5 Na2 O13 92.6(5) . .
O3 Cu5 Na2 Na3 -161.7(4) . 4
O15 Cu5 Na2 Na3 -62.9(3) . 4
O6 Cu5 Na2 Na3 107.0(3) . 4
O13 Cu5 Na2 Na3 14.4(4) . 4
O3 Cu2 Na3 O39 -95.9(6) . .
O1 Cu2 Na3 O39 -93.1(7) . .
O30 Cu2 Na3 O39 82.1(6) . .
O28 Cu2 Na3 O39 81.9(6) . .
O3 Cu2 Na3 O40 90.7(6) . .
O1 Cu2 Na3 O40 93.5(6) . .
O30 Cu2 Na3 O40 -91.3(6) . .
O28 Cu2 Na3 O40 -91.5(6) . .
O3 Cu2 Na3 O1 -2.8(7) . .
O30 Cu2 Na3 O1 175.2(7) . .
O28 Cu2 Na3 O1 175.0(6) . .
O3 Cu2 Na3 O14 176.3(10) . 3_544
O1 Cu2 Na3 O14 179.1(13) . 3_544
O30 Cu2 Na3 O14 -5.7(10) . 3_544
O28 Cu2 Na3 O14 -5.9(13) . 3_544
O3 Cu2 Na3 O47 2.7(7) . 3_544
O1 Cu2 Na3 O47 5.5(6) . 3_544
O30 Cu2 Na3 O47 -179.3(7) . 3_544
O28 Cu2 Na3 O47 -179.5(5) . 3_544
O3 Cu2 Na3 O30 -178.0(6) . .
O1 Cu2 Na3 O30 -175.2(7) . .
O28 Cu2 Na3 O30 -0.2(6) . .
O3 Cu2 Na3 Na2 30.0(6) . 3_544
O1 Cu2 Na3 Na2 32.9(5) . 3_544
O30 Cu2 Na3 Na2 -151.9(6) . 3_544
O28 Cu2 Na3 Na2 -152.2(5) . 3_544
O3 Cu2 O1 C1 1.4(11) . .
O30 Cu2 O1 C1 180.0(11) . .
O28 Cu2 O1 C1 109(6) . .
Na3 Cu2 O1 C1 -176.4(13) . .
O3 Cu2 O1 Na3 177.8(5) . .
O30 Cu2 O1 Na3 -3.6(5) . .
O28 Cu2 O1 Na3 -74(6) . .
O39 Na3 O1 C1 -101.0(17) . .
O40 Na3 O1 C1 90.6(17) . .
O14 Na3 O1 C1 -3(4) 3_544 .
O47 Na3 O1 C1 -0.2(17) 3_544 .
O30 Na3 O1 C1 177.6(17) . .
Cu2 Na3 O1 C1 175(2) . .
Na2 Na3 O1 C1 19.4(17) 3_544 .
O39 Na3 O1 Cu2 84.3(6) . .
O40 Na3 O1 Cu2 -84.0(6) . .
O14 Na3 O1 Cu2 -178(3) 3_544 .
O47 Na3 O1 Cu2 -174.9(6) 3_544 .
O30 Na3 O1 Cu2 2.9(4) . .
Na2 Na3 O1 Cu2 -155.3(4) 3_544 .
O1 Cu2 O3 C2 1.3(9) . .
O30 Cu2 O3 C2 -36(10) . .
O28 Cu2 O3 C2 -175.2(8) . .
Na3 Cu2 O3 C2 3.3(10) . .
O1 Cu2 O3 Cu5 158.5(7) . .
O30 Cu2 O3 Cu5 122(10) . .
O28 Cu2 O3 Cu5 -18.0(7) . .
Na3 Cu2 O3 Cu5 160.5(5) . .
O15 Cu5 O3 C2 124.3(8) . .
O6 Cu5 O3 C2 -46.9(9) . .
O13 Cu5 O3 C2 154(7) . .
Na2 Cu5 O3 C2 -137.2(7) . .
O15 Cu5 O3 Cu2 -32.6(7) . .
O6 Cu5 O3 Cu2 156.2(7) . .
O13 Cu5 O3 Cu2 -3(8) . .
Na2 Cu5 O3 Cu2 65.9(8) . .
O3 Cu5 O6 C4 11.3(14) . .
O15 Cu5 O6 C4 -113(2) . .
O13 Cu5 O6 C4 -169.8(14) . .
Na2 Cu5 O6 C4 140.0(13) . .
O9 Cu1 O7 C5 1.8(11) . .
O31 Cu1 O7 C5 -177.4(11) . .
O33 Cu1 O7 C5 -51(11) . .
O31 Cu1 O9 C6 127(19) . .
O33 Cu1 O9 C6 167.9(9) . .
O7 Cu1 O9 C6 -10.2(9) . .
O31 Cu1 O9 Cu3 -61(20) . .
O33 Cu1 O9 Cu3 -20.7(8) . .
O7 Cu1 O9 Cu3 161.2(8) . .
O22 Cu3 O9 C6 139.9(9) . .
O23 Cu3 O9 C6 174(8) . .
O11 Cu3 O9 C6 -38.8(9) . .
O22 Cu3 O9 Cu1 -31.6(8) . .
O23 Cu3 O9 Cu1 2(9) . .
O11 Cu3 O9 Cu1 149.7(8) . .
O22 Cu3 O11 C8 173(5) . .
O23 Cu3 O11 C8 153.5(11) . .
O9 Cu3 O11 C8 -24.8(11) . .
O3 Cu5 O13 C9 -50(8) . .
O15 Cu5 O13 C9 -20.3(10) . .
O6 Cu5 O13 C9 150.7(10) . .
Na2 Cu5 O13 C9 -121.4(11) . .
O3 Cu5 O13 Na2 71(8) . .
O15 Cu5 O13 Na2 101.1(4) . .
O6 Cu5 O13 Na2 -87.9(4) . .
O49 Na2 O13 C9 109.4(9) . .
O46 Na2 O13 C9 -168.7(18) . .
O47 Na2 O13 C9 -69.8(9) . .
O48 Na2 O13 C9 21.7(10) . .
O45 Na2 O13 C9 -158.8(9) . .
Cu5 Na2 O13 C9 120.0(10) . .
Na3 Na2 O13 C9 -43.9(8) 4 .
O49 Na2 O13 Cu5 -10.6(4) . .
O46 Na2 O13 Cu5 71.4(19) . .
O47 Na2 O13 Cu5 170.2(5) . .
O48 Na2 O13 Cu5 -98.3(5) . .
O45 Na2 O13 Cu5 81.2(4) . .
Na3 Na2 O13 Cu5 -163.9(4) 4 .
O3 Cu5 O15 C10 -159.7(8) . .
O6 Cu5 O15 C10 -36(3) . .
O13 Cu5 O15 C10 21.9(8) . .
Na2 Cu5 O15 C10 71.0(8) . .
O3 Cu5 O15 Cu8 40.8(7) . .
O6 Cu5 O15 Cu8 164.5(19) . .
O13 Cu5 O15 Cu8 -137.6(7) . .
Na2 Cu5 O15 Cu8 -88.5(6) . .
O16 Cu8 O15 C10 8.0(8) . .
O28 Cu8 O15 C10 -154.1(8) . .
O27 Cu8 O15 C10 -52(2) . .
O38 Cu8 O15 C10 110.8(8) . .
Cu4 Cu8 O15 C10 -25.5(9) . .
O16 Cu8 O15 Cu5 167.3(7) . .
O28 Cu8 O15 Cu5 5.2(7) . .
O27 Cu8 O15 Cu5 107.3(17) . .
O38 Cu8 O15 Cu5 -89.9(6) . .
Cu4 Cu8 O15 Cu5 133.8(4) . .
O15 Cu8 O16 C11 -31.3(8) . .
O28 Cu8 O16 C11 58.2(16) . .
O27 Cu8 O16 C11 138.3(8) . .
O38 Cu8 O16 C11 -121.5(8) . .
Cu4 Cu8 O16 C11 117.5(8) . .
O15 Cu8 O16 Cu7 110.0(6) . .
O28 Cu8 O16 Cu7 -160.6(9) . .
O27 Cu8 O16 Cu7 -80.4(6) . .
O38 Cu8 O16 Cu7 19.7(7) . .
Cu4 Cu8 O16 Cu7 -101.3(6) . .
O36 Cu7 O16 C11 -1(11) . .
O18 Cu7 O16 C11 -19.5(8) . .
O34 Cu7 O16 C11 157.7(8) . .
O21 Cu7 O16 C11 -127.0(8) . .
Cu6 Cu7 O16 C11 -159.9(7) . .
O36 Cu7 O16 Cu8 -141(10) . .
O18 Cu7 O16 Cu8 -159.1(6) . .
O34 Cu7 O16 Cu8 18.1(6) . .
O21 Cu7 O16 Cu8 93.5(6) . .
Cu6 Cu7 O16 Cu8 60.5(6) . .
O36 Cu7 O18 C12 -172.5(10) . .
O16 Cu7 O18 C12 6.7(10) . .
O34 Cu7 O18 C12 -116(7) . .
O21 Cu7 O18 C12 82.6(10) . .
Cu6 Cu7 O18 C12 106.7(10) . .
O21 Cu4 O19 C13 7.4(11) . .
O26 Cu4 O19 C13 -179.4(11) . .
O27 Cu4 O19 C13 -179(100) . .
Cu8 Cu4 O19 C13 105.1(11) . .
O56 Na7 O20 C13 122(3) . .
Na7 Na7 O20 C13 104.6(13) 7_557 .
O20 Na7 O20 C13 163.5(13) 7_557 .
O56 Na7 O20 Na6 -91(3) . .
Na7 Na7 O20 Na6 -108.5(6) 7_557 .
O20 Na7 O20 Na6 -49.6(4) 7_557 .
O56 Na7 O20 Na6 -41(4) . 7_557
Na7 Na7 O20 Na6 -58.2(7) 7_557 7_557
O20 Na7 O20 Na6 0.7(6) 7_557 7_557
O56 Na7 O20 Na7 18(3) . 7_557
O20 Na7 O20 Na7 58.9(6) 7_557 7_557
Na6 Na6 O20 C13 -118(2) 7_557 .
O24 Na6 O20 C13 21(2) . .
O20 Na6 O20 C13 180(2) 7_557 .
Na6 Na6 O20 Na7 114.2(6) 7_557 .
O24 Na6 O20 Na7 -106.0(6) . .
O20 Na6 O20 Na7 52.4(5) 7_557 .
O24 Na6 O20 Na6 139.8(6) . 7_557
O20 Na6 O20 Na6 -61.8(6) 7_557 7_557
Na6 Na6 O20 Na7 62.5(6) 7_557 7_557
O24 Na6 O20 Na7 -157.7(7) . 7_557
O20 Na6 O20 Na7 0.7(6) 7_557 7_557
O22 Cu6 O21 C14 -29.9(9) . .
O33 Cu6 O21 C14 62.2(18) . .
O34 Cu6 O21 C14 138.3(9) . .
O37 Cu6 O21 C14 -124.6(9) . .
Cu7 Cu6 O21 C14 116.6(9) . .
O22 Cu6 O21 Cu4 109.6(6) . .
O33 Cu6 O21 Cu4 -158.3(11) . .
O34 Cu6 O21 Cu4 -82.2(6) . .
O37 Cu6 O21 Cu4 14.9(7) . .
Cu7 Cu6 O21 Cu4 -103.9(6) . .
O22 Cu6 O21 Cu7 -146.5(4) . .
O33 Cu6 O21 Cu7 -54.4(14) . .
O34 Cu6 O21 Cu7 21.7(3) . .
O37 Cu6 O21 Cu7 118.8(3) . .
O19 Cu4 O21 C14 -18.3(9) . .
O26 Cu4 O21 C14 -77(3) . .
O27 Cu4 O21 C14 162.2(8) . .
Cu8 Cu4 O21 C14 -157.0(8) . .
O19 Cu4 O21 Cu6 -157.5(6) . .
O26 Cu4 O21 Cu6 144(3) . .
O27 Cu4 O21 Cu6 23.1(6) . .
Cu8 Cu4 O21 Cu6 63.8(6) . .
O19 Cu4 O21 Cu7 108.5(4) . .
O26 Cu4 O21 Cu7 50(3) . .
O27 Cu4 O21 Cu7 -71.0(4) . .
Cu8 Cu4 O21 Cu7 -30.2(3) . .
O36 Cu7 O21 C14 -54.0(9) . .
O18 Cu7 O21 C14 44.7(9) . .
O16 Cu7 O21 C14 124.0(9) . .
O34 Cu7 O21 C14 -134.2(9) . .
Cu6 Cu7 O21 C14 -111.6(9) . .
O36 Cu7 O21 Cu6 57.6(4) . .
O18 Cu7 O21 Cu6 156.3(3) . .
O16 Cu7 O21 Cu6 -124.4(4) . .
O34 Cu7 O21 Cu6 -22.6(3) . .
O36 Cu7 O21 Cu4 -178.2(4) . .
O18 Cu7 O21 Cu4 -79.5(4) . .
O16 Cu7 O21 Cu4 -0.2(4) . .
O34 Cu7 O21 Cu4 101.6(4) . .
Cu6 Cu7 O21 Cu4 124.2(5) . .
O23 Cu3 O22 C15 19.1(10) . .
O9 Cu3 O22 C15 -162.7(10) . .
O11 Cu3 O22 C15 0(6) . .
O23 Cu3 O22 Cu6 -138.6(8) . .
O9 Cu3 O22 Cu6 39.6(7) . .
O11 Cu3 O22 Cu6 -158(5) . .
O21 Cu6 O22 C15 10.6(10) . .
O33 Cu6 O22 C15 -153.1(10) . .
O34 Cu6 O22 C15 -51(2) . .
O37 Cu6 O22 C15 112.3(10) . .
Cu7 Cu6 O22 C15 -23.8(11) . .
O21 Cu6 O22 Cu3 168.1(7) . .
O33 Cu6 O22 Cu3 4.4(7) . .
O34 Cu6 O22 Cu3 106.1(16) . .
O37 Cu6 O22 Cu3 -90.2(7) . .
Cu7 Cu6 O22 Cu3 133.7(5) . .
O22 Cu3 O23 C16 -11.0(13) . .
O9 Cu3 O23 C16 -45(9) . .
O11 Cu3 O23 C16 167.5(13) . .
Na6 Na6 O24 C16 6(3) 7_557 .
O20 Na6 O24 C16 -42(3) . .
O20 Na6 O24 C16 -84(3) 7_557 .
Na6 Na6 O24 Na4 168.4(5) 7_557 .
O20 Na6 O24 Na4 120.2(6) . .
O20 Na6 O24 Na4 77.6(13) 7_557 .
Na6 Na6 O24 Na5 138.9(7) 7_557 .
O20 Na6 O24 Na5 90.6(7) . .
O20 Na6 O24 Na5 48.1(12) 7_557 .
O29 Na4 O24 C16 -5(2) 5_556 .
O17 Na4 O24 C16 139(2) 7_557 .
O54 Na4 O24 C16 -75.0(19) . .
C20 Na4 O24 C16 15.4(19) 5_556 .
O29 Na4 O24 Na6 -171.8(7) 5_556 .
O17 Na4 O24 Na6 -27.6(18) 7_557 .
O54 Na4 O24 Na6 118.1(8) . .
C20 Na4 O24 Na6 -151.5(6) 5_556 .
O29 Na4 O24 Na5 -116.1(12) 5_556 .
O17 Na4 O24 Na5 28.1(16) 7_557 .
O54 Na4 O24 Na5 173.8(13) . .
C20 Na4 O24 Na5 -95.8(11) 5_556 .
O17 Na5 O24 C16 -118.7(19) 7_557 .
O17 Na5 O24 Na6 95.6(13) 7_557 .
O17 Na5 O24 Na4 -15.0(9) 7_557 .
O19 Cu4 O26 C17 154.5(10) . .
O21 Cu4 O26 C17 -147(3) . .
O27 Cu4 O26 C17 -25.5(9) . .
Cu8 Cu4 O26 C17 -65.9(9) . .
O16 Cu8 O27 C18 -138.2(7) . .
O15 Cu8 O27 C18 -78.9(19) . .
O28 Cu8 O27 C18 24.3(7) . .
O38 Cu8 O27 C18 118.5(7) . .
Cu4 Cu8 O27 C18 -111.2(8) . .
O16 Cu8 O27 Cu4 -27.0(4) . .
O15 Cu8 O27 Cu4 32.3(19) . .
O28 Cu8 O27 Cu4 135.5(4) . .
O38 Cu8 O27 Cu4 -130.3(4) . .
O19 Cu4 O27 C18 28(6) . .
O21 Cu4 O27 C18 -159.1(8) . .
O26 Cu4 O27 C18 27.9(8) . .
Cu8 Cu4 O27 C18 108.2(8) . .
O19 Cu4 O27 Cu8 -80(6) . .
O21 Cu4 O27 Cu8 92.8(4) . .
O26 Cu4 O27 Cu8 -80.3(4) . .
O16 Cu8 O28 C19 84.1(14) . .
O15 Cu8 O28 C19 171.5(8) . .
O27 Cu8 O28 C19 3.2(8) . .
O38 Cu8 O28 C19 -96.2(8) . .
Cu4 Cu8 O28 C19 33.1(8) . .
O16 Cu8 O28 Cu2 -158.9(10) . .
O15 Cu8 O28 Cu2 -71.5(4) . .
O27 Cu8 O28 Cu2 120.2(4) . .
O38 Cu8 O28 Cu2 20.8(4) . .
Cu4 Cu8 O28 Cu2 150.1(2) . .
O3 Cu2 O28 C19 -164.0(8) . .
O1 Cu2 O28 C19 88(6) . .
O30 Cu2 O28 C19 17.5(8) . .
Na3 Cu2 O28 C19 17.7(10) . .
O3 Cu2 O28 Cu8 77.2(5) . .
O1 Cu2 O28 Cu8 -31(6) . .
O30 Cu2 O28 Cu8 -101.2(5) . .
Na3 Cu2 O28 Cu8 -101.1(5) . .
O3 Cu2 O30 C20 -153(9) . .
O1 Cu2 O30 C20 170.3(10) . .
O28 Cu2 O30 C20 -13.2(10) . .
Na3 Cu2 O30 C20 167.0(12) . .
O3 Cu2 O30 Na3 40(10) . .
O1 Cu2 O30 Na3 3.3(5) . .
O28 Cu2 O30 Na3 179.9(4) . .
O39 Na3 O30 C20 111(2) . .
O40 Na3 O30 C20 -70(2) . .
O1 Na3 O30 C20 -159(2) . .
O14 Na3 O30 C20 21(2) 3_544 .
O47 Na3 O30 C20 -155.0(18) 3_544 .
Cu2 Na3 O30 C20 -156(2) . .
Na2 Na3 O30 C20 -93(2) 3_544 .
O39 Na3 O30 Cu2 -93.3(6) . .
O40 Na3 O30 Cu2 85.8(5) . .
O1 Na3 O30 Cu2 -2.9(4) . .
O14 Na3 O30 Cu2 177.3(5) 3_544 .
O47 Na3 O30 Cu2 1.1(12) 3_544 .
Na2 Na3 O30 Cu2 63.6(11) 3_544 .
O9 Cu1 O31 C21 35(20) . .
O33 Cu1 O31 C21 -5.3(10) . .
O7 Cu1 O31 C21 172.9(10) . .
O9 Cu1 O33 C22 -166.1(8) . .
O31 Cu1 O33 C22 13.1(8) . .
O7 Cu1 O33 C22 -113(10) . .
O9 Cu1 O33 Cu6 77.6(5) . .
O31 Cu1 O33 Cu6 -103.3(5) . .
O7 Cu1 O33 Cu6 131(10) . .
O21 Cu6 O33 C22 79.9(16) . .
O22 Cu6 O33 C22 170.1(8) . .
O34 Cu6 O33 C22 3.3(8) . .
O37 Cu6 O33 C22 -93.5(8) . .
Cu7 Cu6 O33 C22 32.9(8) . .
O21 Cu6 O33 Cu1 -162.8(12) . .
O22 Cu6 O33 Cu1 -72.6(5) . .
O34 Cu6 O33 Cu1 120.6(4) . .
O37 Cu6 O33 Cu1 23.9(4) . .
Cu7 Cu6 O33 Cu1 150.2(3) . .
O36 Cu7 O34 C23 25.2(8) . .
O18 Cu7 O34 C23 -31(7) . .
O16 Cu7 O34 C23 -154.0(8) . .
O21 Cu7 O34 C23 130.1(8) . .
Cu6 Cu7 O34 C23 108.2(8) . .
O36 Cu7 O34 Cu6 -83.1(4) . .
O18 Cu7 O34 Cu6 -140(6) . .
O16 Cu7 O34 Cu6 97.8(4) . .
O21 Cu7 O34 Cu6 21.9(3) . .
O21 Cu6 O34 C23 -139.6(7) . .
O22 Cu6 O34 C23 -78.3(19) . .
O33 Cu6 O34 C23 24.7(7) . .
O37 Cu6 O34 C23 118.1(7) . .
Cu7 Cu6 O34 C23 -112.3(8) . .
O21 Cu6 O34 Cu7 -27.3(4) . .
O22 Cu6 O34 Cu7 34.1(19) . .
O33 Cu6 O34 Cu7 137.0(4) . .
O37 Cu6 O34 Cu7 -129.6(4) . .
O18 Cu7 O36 C24 161.2(9) . .
O16 Cu7 O36 C24 143(10) . .
O34 Cu7 O36 C24 -16.0(9) . .
O21 Cu7 O36 C24 -91.7(9) . .
Cu6 Cu7 O36 C24 -58.1(9) . .
O44 Na1 O45 Na2 134.4(7) . .
O50 Na1 O45 Na2 -45.6(7) . .
O43 Na1 O45 Na2 2(2) . .
O42 Na1 O45 Na2 52.7(8) . .
O41 Na1 O45 Na2 -143.4(6) . .
O49 Na2 O45 Na1 153.7(7) . .
O46 Na2 O45 Na1 -107.6(8) . .
O47 Na2 O45 Na1 -5.4(7) . .
O48 Na2 O45 Na1 83(7) . .
O13 Na2 O45 Na1 75.7(7) . .
Cu5 Na2 O45 Na1 110.6(7) . .
Na3 Na2 O45 Na1 18.5(7) 4 .
O49 Na2 O47 Na3 49.3(17) . 4
O46 Na2 O47 Na3 -148.4(7) . 4
O48 Na2 O47 Na3 -47.1(7) . 4
O45 Na2 O47 Na3 128.5(7) . 4
O13 Na2 O47 Na3 51.5(6) . 4
Cu5 Na2 O47 Na3 57.4(7) . 4
Cu2 O1 C1 O2 178.9(13) . .
Na3 O1 C1 O2 5(3) . .
Cu2 O1 C1 C2 -3.7(17) . .
Na3 O1 C1 C2 -177.9(11) . .
Cu2 O3 C2 C3 -125.7(10) . .
Cu5 O3 C2 C3 72.8(12) . .
Cu2 O3 C2 C1 -3.3(13) . .
Cu5 O3 C2 C1 -164.7(9) . .
O2 C1 C2 O3 -177.8(13) . .
O1 C1 C2 O3 4.7(18) . .
O2 C1 C2 C3 -54.0(19) . .
O1 C1 C2 C3 128.5(14) . .
O3 C2 C3 O4 67.0(15) . .
C1 C2 C3 O4 -56.7(16) . .
O3 C2 C3 C4 -53.9(17) . .
C1 C2 C3 C4 -177.5(12) . .
Cu5 O6 C4 O5 -179.0(12) . .
Cu5 O6 C4 C3 2(2) . .
O4 C3 C4 O5 71.9(17) . .
C2 C3 C4 O5 -164.3(15) . .
O4 C3 C4 O6 -108.8(15) . .
C2 C3 C4 O6 15(2) . .
Cu1 O7 C5 O8 175.7(13) . .
Cu1 O7 C5 C6 6.8(17) . .
Cu1 O9 C6 C7 -111.8(10) . .
Cu3 O9 C6 C7 74.7(12) . .
Cu1 O9 C6 C5 15.5(14) . .
Cu3 O9 C6 C5 -158.0(10) . .
O8 C5 C6 O9 175.7(13) . .
O7 C5 C6 O9 -14.7(19) . .
O8 C5 C6 C7 -58(2) . .
O7 C5 C6 C7 111.7(15) . .
O9 C6 C7 O10 74.3(14) . .
C5 C6 C7 O10 -50.9(16) . .
O9 C6 C7 C8 -43.4(16) . .
C5 C6 C7 C8 -168.5(12) . .
Cu3 O11 C8 O12 -124.8(14) . .
Cu3 O11 C8 C7 59.2(16) . .
O10 C7 C8 O12 34.1(18) . .
C6 C7 C8 O12 156.6(14) . .
O10 C7 C8 O11 -149.6(12) . .
C6 C7 C8 O11 -27.1(19) . .
Na3 O14 C9 O13 -63.2(19) 4 .
Na3 O14 C9 C10 117.7(12) 4 .
Cu5 O13 C9 O14 -165.1(11) . .
Na2 O13 C9 O14 85.2(15) . .
Cu5 O13 C9 C10 14.1(15) . .
Na2 O13 C9 C10 -95.6(11) . .
Cu5 O15 C10 C11 -147.1(9) . .
Cu8 O15 C10 C11 16.2(13) . .
Cu5 O15 C10 C9 -19.8(12) . .
Cu8 O15 C10 C9 143.4(9) . .
O14 C9 C10 O15 -177.2(12) . .
O13 C9 C10 O15 3.6(17) . .
O14 C9 C10 C11 -53.3(18) . .
O13 C9 C10 C11 127.5(13) . .
Cu8 O16 C11 C10 47.0(11) . .
Cu7 O16 C11 C10 -100.4(10) . .
Cu8 O16 C11 C12 173.4(8) . .
Cu7 O16 C11 C12 26.0(12) . .
O15 C10 C11 O16 -40.8(14) . .
C9 C10 C11 O16 -165.1(10) . .
O15 C10 C11 C12 -160.2(11) . .
C9 C10 C11 C12 75.5(15) . .
Na4 O17 C12 O18 17(2) 7_557 .
Na5 O17 C12 O18 56.4(18) 7_557 .
Na4 O17 C12 C11 -157.5(10) 7_557 .
Na5 O17 C12 C11 -118.3(13) 7_557 .
Cu7 O18 C12 O17 -168.3(11) . .
Cu7 O18 C12 C11 6.7(15) . .
O16 C11 C12 O17 153.9(13) . .
C10 C11 C12 O17 -86.7(17) . .
O16 C11 C12 O18 -21.2(16) . .
C10 C11 C12 O18 98.2(15) . .
Na7 O20 C13 O19 -46(2) . .
Na6 O20 C13 O19 -163.6(13) . .
Na6 O20 C13 O19 110.9(18) 7_557 .
Na7 O20 C13 O19 16(2) 7_557 .
Na7 O20 C13 C14 135.7(14) . .
Na6 O20 C13 C14 18(3) . .
Na6 O20 C13 C14 -68(2) 7_557 .
Na7 O20 C13 C14 -163.2(12) 7_557 .
Cu4 O19 C13 O20 -173.8(14) . .
Cu4 O19 C13 C14 5.0(18) . .
Cu6 O21 C14 C13 168.9(10) . .
Cu4 O21 C14 C13 24.4(14) . .
Cu7 O21 C14 C13 -95.4(12) . .
Cu6 O21 C14 C15 40.1(13) . .
Cu4 O21 C14 C15 -104.5(11) . .
Cu7 O21 C14 C15 135.7(9) . .
O20 C13 C14 O21 159.5(15) . .
O19 C13 C14 O21 -19.3(19) . .
O20 C13 C14 C15 -79(2) . .
O19 C13 C14 C15 101.9(16) . .
Cu3 O22 C15 C16 -22.5(16) . .
Cu6 O22 C15 C16 139.3(11) . .
Cu3 O22 C15 C14 -152.7(10) . .
Cu6 O22 C15 C14 9.1(15) . .
O21 C14 C15 O22 -31.4(16) . .
C13 C14 C15 O22 -153.7(13) . .
O21 C14 C15 C16 -157.4(13) . .
C13 C14 C15 C16 80.3(19) . .
Na6 O24 C16 O23 -140(2) . .
Na4 O24 C16 O23 65(3) . .
Na5 O24 C16 O23 111(2) . .
Na6 O24 C16 C15 43(4) . .
Na4 O24 C16 C15 -111.2(18) . .
Na5 O24 C16 C15 -66(2) . .
Cu3 O23 C16 O24 -175.8(15) . .
Cu3 O23 C16 C15 1(2) . .
O22 C15 C16 O24 -169.1(16) . .
C14 C15 C16 O24 -42(2) . .
O22 C15 C16 O23 14(2) . .
C14 C15 C16 O23 141.6(16) . .
Cu4 O26 C17 O25 -165.8(12) . .
Cu4 O26 C17 C18 17.1(15) . .
Cu8 O27 C18 C19 -46.4(11) . .
Cu4 O27 C18 C19 -151.5(9) . .
Cu8 O27 C18 C17 79.4(10) . .
Cu4 O27 C18 C17 -25.7(12) . .
O26 C17 C18 O27 6.5(17) . .
O25 C17 C18 O27 -170.8(12) . .
O26 C17 C18 C19 129.4(14) . .
O25 C17 C18 C19 -47.9(18) . .
Cu8 O28 C19 C20 96.9(11) . .
Cu2 O28 C19 C20 -18.8(13) . .
Cu8 O28 C19 C18 -28.8(12) . .
Cu2 O28 C19 C18 -144.5(9) . .
O27 C18 C19 O28 51.2(14) . .
C17 C18 C19 O28 -72.0(15) . .
O27 C18 C19 C20 -74.4(15) . .
C17 C18 C19 C20 162.5(13) . .
Na4 O29 C20 O30 88.5(17) 5_546 .
Na4 O29 C20 C19 -93.4(16) 5_546 .
Cu2 O30 C20 O29 -176.4(12) . .
Na3 O30 C20 O29 -22(3) . .
Cu2 O30 C20 C19 5.4(16) . .
Na3 O30 C20 C19 159.8(13) . .
Cu2 O30 C20 Na4 -132.9(6) . 5_546
Na3 O30 C20 Na4 21(2) . 5_546
O28 C19 C20 O29 -168.7(14) . .
C18 C19 C20 O29 -46(2) . .
O28 C19 C20 O30 9.5(19) . .
C18 C19 C20 O30 131.8(14) . .
O28 C19 C20 Na4 145.5(9) . 5_546
C18 C19 C20 Na4 -92.1(13) . 5_546
Cu1 O31 C21 O32 177.0(12) . .
Cu1 O31 C21 C22 -3.8(16) . .
Cu1 O33 C22 C23 -143.7(9) . .
Cu6 O33 C22 C23 -29.7(12) . .
Cu1 O33 C22 C21 -17.7(13) . .
Cu6 O33 C22 C21 96.3(11) . .
O32 C21 C22 O33 -166.2(14) . .
O31 C21 C22 O33 14.6(17) . .
O32 C21 C22 C23 -42(2) . .
O31 C21 C22 C23 138.4(13) . .
Cu7 O34 C23 C22 -149.9(8) . .
Cu6 O34 C23 C22 -46.6(11) . .
Cu7 O34 C23 C24 -28.5(11) . .
Cu6 O34 C23 C24 74.8(10) . .
O33 C22 C23 O34 52.5(13) . .
C21 C22 C23 O34 -72.3(14) . .
O33 C22 C23 C24 -67.5(14) . .
C21 C22 C23 C24 167.6(12) . .
Cu7 O36 C24 O35 -174.1(11) . .
Cu7 O36 C24 C23 3.4(14) . .
O34 C23 C24 O35 -165.0(11) . .
C22 C23 C24 O35 -45.6(17) . .
O34 C23 C24 O36 17.3(15) . .
C22 C23 C24 O36 136.7(12) . .
